data_1569506
loop_
_publ_author_name
'Guo, Shen-Yi'
'Zhang, Zhuo-Ang'
'Tong, Shuo'
'Guo, Qing-Hui'
'Hua, Ruimao'
'Wang, Mei-Xiang'

_publ_section_title
;
 Tetrahomo corona[4]arene-based spirophanes: synthesis, structure, and
 properties.
;
_journal_issue 31
_journal_name_full 'Chemical science'
_journal_page_first 8393
_journal_page_last 8400
_journal_paper_doi 10.1039/d3sc02417b
_journal_volume 14
_journal_year 2023
_chemical_formula_moiety 'C42 H30 F4 N8 O6 S2, 0.5(C4 H8 O2), C6 H4 S4'
_chemical_formula_sum 'C50 H38 F4 N8 O7 S6'
_chemical_formula_weight 1131.24
_space_group_crystal_system triclinic
_space_group_IT_number 2
_space_group_name_Hall '-P 1'
_space_group_name_H-M_alt 'P -1'
_atom_sites_solution_hydrogens geom
_audit_creation_date 2023-03-03
_audit_creation_method
;
Olex2 1.3
(compiled 2020.11.12 svn.r5f609507 for OlexSys, GUI svn.r6408)
;
_audit_update_record
;
2023-05-08 deposited with the CCDC.	2023-07-10 downloaded from the CCDC.
;
_cell_angle_alpha 73.686(2)
_cell_angle_beta 88.364(2)
_cell_angle_gamma 89.8450(10)
_cell_formula_units_Z 4
_cell_length_a 10.4191(2)
_cell_length_b 18.3885(3)
_cell_length_c 26.4258(6)
_cell_measurement_reflns_used 29314
_cell_measurement_temperature 100.00(10)
_cell_measurement_theta_max 77.3320
_cell_measurement_theta_min 2.4470
_cell_volume 4857.05(17)
_computing_cell_refinement 'CrysAlisPro 1.171.42.55a (Rigaku OD, 2022)'
_computing_data_collection 'CrysAlisPro 1.171.42.55a (Rigaku OD, 2022)'
_computing_data_reduction 'CrysAlisPro 1.171.42.55a (Rigaku OD, 2022)'
_computing_molecular_graphics 'Olex2 1.3 (Dolomanov et al., 2009)'
_computing_publication_material 'Olex2 1.3 (Dolomanov et al., 2009)'
_computing_structure_refinement 'SHELXL 2018/3 (Sheldrick, 2015)'
_computing_structure_solution 'SHELXT 2018/2 (Sheldrick, 2018)'
_diffrn_ambient_environment N~2~
_diffrn_ambient_temperature 100.00(10)
_diffrn_detector 'Hybrid Pixel Array Detector'
_diffrn_detector_area_resol_mean 10.0000
_diffrn_detector_type HyPix
_diffrn_measured_fraction_theta_full 0.970
_diffrn_measured_fraction_theta_max 0.917
_diffrn_measurement_details
;
List of Runs (angles in degrees, time in seconds):

  # Type    Start    End  Width  t~exp~   \w     \q     \k     \f   Frames
#--------------------------------------------------------------------------
  1  \w   -118.00 -37.00   0.50    0.92    --  -47.89 -43.00-161.00  162
  2  \w    -43.00  24.00   0.50    0.92    --  -47.89  43.00 -10.00  134
  3  \w     78.00 103.00   0.50    0.92    --   47.89  43.00 -10.00   50
  4  \w    -11.00  15.00   0.50    0.92    --   47.89 -43.00-161.00   52
  5  \w   -166.00-140.00   0.50    3.68    -- -104.00 -43.00-161.00   52
  6  \w     97.00 163.00   0.50    3.68    --  106.93  43.00 -10.00  132
  7  \w    -14.00  23.00   0.50    0.92    --  -47.89  19.00 150.00   74
  8  \w   -120.00 -95.00   0.50    0.92    --  -47.89-125.00 -30.00   50
  9  \w   -119.00 -82.00   0.50    0.92    --  -47.89-125.00 -90.00   74
 10  \w    -10.00  25.00   0.50    0.92    --  -47.89  19.00 120.00   70
 11  \w   -118.00 -93.00   0.50    3.68    -- -104.00 -19.00 -90.00   50
 12  \w   -163.00-133.00   0.50    3.68    -- -104.00 -99.00 120.00   60
 13  \w    -60.00 -32.00   0.50    3.68    -- -104.00  57.00  30.00   56
 14  \w    -59.00 -32.00   0.50    3.68    -- -104.00  57.00 120.00   54
 15  \w    -63.00 -37.00   0.50    3.68    -- -104.00  57.00  60.00   52
 16  \w   -107.00 -76.00   0.50    3.68    -- -104.00 125.00  90.00   62
 17  \w    -63.00 -37.00   0.50    3.68    -- -104.00  57.00-150.00   52
 18  \w    -67.00 -41.00   0.50    3.68    -- -104.00 125.00  90.00   52
 19  \w    -63.00 -32.00   0.50    3.68    -- -104.00  57.00   0.00   62
 20  \w   -127.00 -96.00   0.50    3.68    -- -104.00 -99.00 120.00   62
 21  \w   -162.00-137.00   0.50    3.68    -- -104.00 -19.00 -90.00   50
 22  \w    -64.00 -38.00   0.50    3.68    -- -104.00  57.00  90.00   52
 23  \w    -62.00 -34.00   0.50    3.68    -- -104.00  57.00 150.00   56
 24  \w     54.00 100.00   0.50    3.68    --  106.93 -77.00 -90.00   92
 25  \w     35.00 107.00   0.50    3.68    --  106.93 -77.00 150.00  144
 26  \w     70.00  95.00   0.50    3.68    --  106.93 -99.00 -30.00   50
 27  \w     43.00  68.00   0.50    3.68    --  106.93 -57.00 150.00   50
 28  \w     35.00  65.00   0.50    3.68    --  106.93 -57.00-180.00   60
 29  \w     93.00 178.00   0.50    3.68    --  106.93  57.00 -90.00  170
 30  \w     35.00  60.00   0.50    3.68    --  106.93 -57.00  60.00   50
 31  \w     35.00  63.00   0.50    3.68    --  106.93 -57.00-150.00   56
 32  \w     94.00 120.00   0.50    5.20    --  106.93  91.00 103.00   52
 33  \w    -62.00 -15.00   0.50    2.55    --  -48.26  57.00-150.00   94
 34  \w    -11.00  18.00   0.50    2.55    --  -48.26  19.00 -90.00   58
 35  \w    -18.00  81.00   0.50    2.55    --   48.26 -99.00  30.00  198
 36  \w     10.00  45.00   0.50    2.55    --   48.26 -38.00  30.00   70
 37  \w    -57.00 -32.00   0.50    5.20    -- -104.00 125.00 120.00   50
 38  \w   -172.00-147.00   0.50    5.20    -- -104.00 -38.00  90.00   50
 39  \w   -105.00 -72.00   0.50    5.20    -- -104.00 125.00 120.00   66
 40  \w   -111.00 -32.00   0.50    5.20    -- -104.00 125.00   0.00  158
 41  \w   -129.00-103.00   0.50    5.20    -- -104.00 -38.00  90.00   52
 42  \w     76.00 106.00   0.50    5.20    --  106.93-125.00-120.00   60
 43  \w    105.00 168.00   0.50    5.20    --  106.93  38.00 -60.00  126
 44  \w     36.00  61.00   0.50    5.20    --  106.93 -57.00   0.00   50
 45  \w     66.00 110.00   0.50    5.20    --  106.93-125.00 120.00   88
 46  \w     58.00 108.00   0.50    5.20    --  106.93-107.00  13.30  100
 47  \w    101.00 124.00   0.50    5.20    --  106.93  57.00   0.00   46
;
_diffrn_measurement_device 'four-circle diffractometer'
_diffrn_measurement_device_type 'XtaLAB Synergy R, DW system, HyPix'
_diffrn_measurement_method '\w scans'
_diffrn_orient_matrix_type 'CrysAlisPro convention (1999,Acta A55,543-557)'
_diffrn_orient_matrix_UB_11 -0.0094758000
_diffrn_orient_matrix_UB_12 0.0492945000
_diffrn_orient_matrix_UB_13 0.0384249000
_diffrn_orient_matrix_UB_21 0.0759854000
_diffrn_orient_matrix_UB_22 -0.0598094000
_diffrn_orient_matrix_UB_23 0.0407197000
_diffrn_orient_matrix_UB_31 0.1265594000
_diffrn_orient_matrix_UB_32 0.0401654000
_diffrn_orient_matrix_UB_33 -0.0236280000
_diffrn_radiation_monochromator mirror
_diffrn_radiation_probe x-ray
_diffrn_radiation_type 'Cu K\a'
_diffrn_radiation_wavelength 1.54184
_diffrn_reflns_av_R_equivalents 0.0507
_diffrn_reflns_av_unetI/netI 0.0380
_diffrn_reflns_Laue_measured_fraction_full 0.970
_diffrn_reflns_Laue_measured_fraction_max 0.917
_diffrn_reflns_limit_h_max 13
_diffrn_reflns_limit_h_min -11
_diffrn_reflns_limit_k_max 22
_diffrn_reflns_limit_k_min -23
_diffrn_reflns_limit_l_max 32
_diffrn_reflns_limit_l_min -33
_diffrn_reflns_number 55744
_diffrn_reflns_point_group_measured_fraction_full 0.970
_diffrn_reflns_point_group_measured_fraction_max 0.917
_diffrn_reflns_theta_full 67.684
_diffrn_reflns_theta_max 77.993
_diffrn_reflns_theta_min 2.504
_diffrn_source 'Rotating-anode X-ray tube'
_diffrn_source_type 'Rigaku (Cu) X-ray Source'
_exptl_absorpt_coefficient_mu 3.281
_exptl_absorpt_correction_T_max 1.00000
_exptl_absorpt_correction_T_min 0.86460
_exptl_absorpt_correction_type multi-scan
_exptl_absorpt_process_details
;
CrysAlisPro 1.171.42.55a (Rigaku Oxford Diffraction, 2022)
Empirical absorption correction using spherical harmonics,
implemented in SCALE3 ABSPACK scaling algorithm.
;
_exptl_crystal_colour 'clear brown'
_exptl_crystal_colour_lustre clear
_exptl_crystal_colour_primary brown
_exptl_crystal_density_diffrn 1.547
_exptl_crystal_description plate
_exptl_crystal_F_000 2328
_exptl_crystal_size_max 0.2
_exptl_crystal_size_mid 0.1
_exptl_crystal_size_min 0.02
_refine_diff_density_max 2.733
_refine_diff_density_min -1.248
_refine_diff_density_rms 0.174
_refine_ls_extinction_method none
_refine_ls_goodness_of_fit_ref 1.068
_refine_ls_hydrogen_treatment constr
_refine_ls_matrix_type full
_refine_ls_number_parameters 1351
_refine_ls_number_reflns 19059
_refine_ls_number_restraints 2
_refine_ls_restrained_S_all 1.072
_refine_ls_R_factor_all 0.1215
_refine_ls_R_factor_gt 0.1140
_refine_ls_shift/su_max 0.001
_refine_ls_shift/su_mean 0.000
_refine_ls_structure_factor_coef Fsqd
_refine_ls_weighting_details 'w=1/[\s^2^(Fo^2^)+(0.1893P)^2^+21.9058P] where P=(Fo^2^+2Fc^2^)/3'
_refine_ls_weighting_scheme calc
_refine_ls_wR_factor_gt 0.3014
_refine_ls_wR_factor_ref 0.3080
_reflns_Friedel_coverage 0.000
_reflns_number_gt 16432
_reflns_number_total 19059
_reflns_threshold_expression 'I > 2\s(I)'
_cod_data_source_file d3sc02417b2.cif
_cod_data_source_block 10b-ttf-thf-hex_auto
_cod_depositor_comments 'Adding full bibliography for 1569486--1569506.cif.'
_cod_database_code 1569506
_shelx_shelxl_version_number 2018/3
_chemical_oxdiff_formula 'C H O N S F'
_shelx_space_group_comment
;
The symmetry employed for this shelxl refinement is uniquely defined
by the following loop, which should always be used as a source of
symmetry information in preference to the above space-group names.
They are only intended as comments.
;
_shelx_estimated_absorpt_t_max 0.937
_shelx_estimated_absorpt_t_min 0.560
_reflns_odcompleteness_completeness 97.16
_reflns_odcompleteness_iscentric 1
_reflns_odcompleteness_theta 66.97
_olex2_refinement_description
;
1. Fixed Uiso
 At 1.2 times of:
  All C(H) groups, All C(H,H) groups
2. Restrained distances
 O145-C147
 1.48 with sigma of 0.02
 C150-O148
 1.48 with sigma of 0.02
3.a Secondary CH2 refined with riding coordinates:
 C47(H47A,H47B), C119(H11A,H11B), C34(H34A,H34B), C6(H6A,H6B), C56(H56A,H56B),
 C99(H99A,H99B), C106(H10A,H10B), C78(H78A,H78B), C13(H13A,H13B), C128(H12A,
 H12B), C40(H40A,H40B), C27(H27A,H27B), C92(H92A,H92B), C112(H11C,H11D),
 C85(H85A,H85B), C20(H20A,H20B), C146(H14A,H14B), C149(H14E,H14F), C147(H14C,
 H14D), C150(H15A,H15B)
3.b Aromatic/amide H refined with riding coordinates:
 C29(H29), C3(H3), C102(H102), C42(H42), C118(H118), C75(H75), C25(H25),
 C45(H45), C46(H46), C80(H80), C22(H22), C83(H83), C114(H114), C97(H97),
 C117(H117), C8(H8), C43(H43), C24(H24), C115(H115), C11(H11), C23(H23), C9(H9),
  C82(H82), C10(H10), C94(H94), C95(H95), C81(H81), C96(H96), C5(H5), C14(H14),
 C32(H32), C35(H35), C37(H37), C38(H38), C50(H50), C48(H48)
;
_olex2_submission_special_instructions 'No special instructions were received'
_oxdiff_exptl_absorpt_empirical_details
;
Empirical correction (ABSPACK) includes:
- Absorption correction using spherical harmonics
- Frame scaling
;
_oxdiff_exptl_absorpt_empirical_full_max 2.689
_oxdiff_exptl_absorpt_empirical_full_min 0.435

loop_
_space_group_symop_operation_xyz
'x, y, z'
'-x, -y, -z'

loop_
_atom_site_label
_atom_site_type_symbol
_atom_site_fract_x
_atom_site_fract_y
_atom_site_fract_z
_atom_site_U_iso_or_equiv
_atom_site_adp_type
_atom_site_occupancy
_atom_site_site_symmetry_order
_atom_site_calc_flag
_atom_site_refinement_flags_posn
_atom_site_refinement_flags_adp
_atom_site_refinement_flags_occupancy
_atom_site_disorder_assembly
_atom_site_disorder_group
S48 S 0.63545(13) 0.38332(8) 0.58985(5) 0.0297(3) Uani 1 1 d . . . . .
S120 S 0.85307(13) -0.11665(8) 0.59196(5) 0.0296(3) Uani 1 1 d . . . . .
S39 S 0.28053(15) 0.78764(8) 0.55006(5) 0.0344(3) Uani 1 1 d . . . . .
S111 S 1.21174(15) 0.28769(8) 0.54757(6) 0.0349(3) Uani 1 1 d . . . . .
F62 F 0.3862(3) 0.61613(19) 0.90553(13) 0.0355(7) Uani 1 1 d . . . . .
F61 F 0.6198(3) 0.67286(18) 0.90941(14) 0.0371(8) Uani 1 1 d . . . . .
F59 F 0.5528(3) 0.36761(18) 0.97282(13) 0.0354(7) Uani 1 1 d . . . . .
F131 F 0.8838(3) -0.13101(19) 0.97678(13) 0.0371(8) Uani 1 1 d . . . . .
F60 F 0.7810(3) 0.42547(19) 0.97691(13) 0.0356(7) Uani 1 1 d . . . . .
F132 F 0.6544(3) -0.0698(2) 0.97374(13) 0.0359(7) Uani 1 1 d . . . . .
F133 F 1.0657(4) 0.1151(2) 0.90933(14) 0.0392(8) Uani 1 1 d . . . . .
F134 F 0.8306(4) 0.17553(19) 0.90825(14) 0.0400(8) Uani 1 1 d . . . . .
O5 O 0.3347(4) 0.4476(2) 0.82129(15) 0.0295(8) Uani 1 1 d . . . . .
O32 O 0.4158(4) 0.7337(2) 0.76147(15) 0.0290(8) Uani 1 1 d . . . . .
O100 O 1.1240(4) -0.0523(2) 0.82368(16) 0.0312(8) Uani 1 1 d . . . . .
O104 O 1.0511(4) 0.2341(2) 0.75958(15) 0.0315(8) Uani 1 1 d . . . . .
O28 O 0.7622(4) 0.6283(2) 0.80759(16) 0.0320(8) Uani 1 1 d . . . . .
O127 O 0.7837(4) -0.1470(2) 0.80826(15) 0.0316(8) Uani 1 1 d . . . . .
O55 O 0.6777(4) 0.3518(2) 0.80610(15) 0.0311(8) Uani 1 1 d . . . . .
O77 O 0.6988(4) 0.1313(2) 0.80629(16) 0.0338(9) Uani 1 1 d . . . . .
O14 O 0.3349(4) 0.4697(2) 0.93330(16) 0.0344(9) Uani 1 1 d . . . . .
O19 O 0.8251(4) 0.5831(3) 0.94469(17) 0.0388(10) Uani 1 1 d . . . . .
O86 O 0.6178(4) 0.0888(2) 0.93916(16) 0.0354(9) Uani 1 1 d . . . . .
O91 O 1.1096(4) -0.0314(2) 0.93988(17) 0.0360(9) Uani 1 1 d . . . . .
N37 N 0.4490(4) 0.7401(3) 0.62776(18) 0.0277(9) Uani 1 1 d . . . . .
N122 N 0.9357(4) -0.1004(3) 0.68343(18) 0.0283(9) Uani 1 1 d . . . . .
N51 N 0.5515(4) 0.3911(3) 0.73337(18) 0.0294(9) Uani 1 1 d . . . . .
N38 N 0.2541(5) 0.7982(3) 0.64618(18) 0.0293(9) Uani 1 1 d . . . . .
N35 N 0.4787(4) 0.7261(2) 0.67833(18) 0.0282(9) Uani 1 1 d . . . . .
N36 N 0.2842(5) 0.7857(3) 0.69552(19) 0.0298(10) Uani 1 1 d . . . . .
N50 N 0.5415(4) 0.3995(3) 0.68167(18) 0.0277(9) Uani 1 1 d . . . . .
N108 N 0.9984(4) 0.2263(3) 0.67666(18) 0.0281(9) Uani 1 1 d . . . . .
N54 N 0.7564(4) 0.3548(3) 0.6780(2) 0.0308(10) Uani 1 1 d . . . . .
N126 N 0.7222(5) -0.1463(3) 0.6810(2) 0.0314(10) Uani 1 1 d . . . . .
N123 N 0.9199(5) -0.1086(3) 0.73536(18) 0.0307(10) Uani 1 1 d . . . . .
N53 N 0.7658(5) 0.3473(3) 0.72874(19) 0.0315(10) Uani 1 1 d . . . . .
N107 N 1.1904(5) 0.2861(3) 0.69296(19) 0.0311(10) Uani 1 1 d . . . . .
N125 N 0.7049(5) -0.1526(3) 0.73146(19) 0.0321(10) Uani 1 1 d . . . . .
N109 N 1.2268(5) 0.2985(3) 0.64350(18) 0.0304(10) Uani 1 1 d . . . . .
N110 N 1.0345(4) 0.2404(3) 0.62590(18) 0.0296(10) Uani 1 1 d . . . . .
C1 C 0.6613(5) 0.5816(3) 0.8053(2) 0.0264(10) Uani 1 1 d . . . . .
C33 C 0.3948(5) 0.7475(3) 0.7105(2) 0.0253(10) Uani 1 1 d . . . . .
C101 C 0.9214(5) 0.1182(3) 0.7937(2) 0.0269(10) Uani 1 1 d . . . . .
C30 C 0.5598(5) 0.4597(3) 0.82075(19) 0.0267(10) Uani 1 1 d . . . . .
C74 C 0.8992(6) -0.0395(3) 0.8220(2) 0.0288(11) Uani 1 1 d . . . . .
C121 C 0.8395(5) -0.1214(3) 0.6591(2) 0.0271(10) Uani 1 1 d . . . . .
C15 C 0.4602(5) 0.4889(3) 0.9371(2) 0.0287(11) Uani 1 1 d . . . . .
C89 C 0.9648(6) 0.0695(3) 0.9253(2) 0.0306(11) Uani 1 1 d . . . . .
C4 C 0.4391(5) 0.4945(3) 0.8125(2) 0.0267(10) Uani 1 1 d . . . . .
C105 C 1.0779(5) 0.2481(3) 0.7085(2) 0.0263(10) Uani 1 1 d . . . . .
C73 C 1.0212(6) -0.0050(3) 0.8142(2) 0.0299(11) Uani 1 1 d . . . . .
C130 C 0.8767(6) -0.0533(3) 0.9580(2) 0.0296(11) Uani 1 1 d . . . . .
C52 C 0.6615(5) 0.3648(3) 0.7545(2) 0.0288(11) Uani 1 1 d . . . . .
C103 C 1.1498(5) 0.2723(3) 0.6121(2) 0.0280(11) Uani 1 1 d . . . . .
C2 C 0.5422(5) 0.6167(3) 0.7939(2) 0.0263(10) Uani 1 1 d . . . . .
C87 C 0.7357(5) 0.0556(3) 0.9401(2) 0.0298(11) Uani 1 1 d . . . . .
C29 C 0.6695(5) 0.5031(3) 0.8169(2) 0.0289(11) Uani 1 1 d . . . . .
H29 H 0.751009 0.479217 0.822230 0.035 Uiso 1 1 calc R U . . .
C88 C 0.8434(6) 0.0988(3) 0.9248(2) 0.0319(12) Uani 1 1 d . . . . .
C124 C 0.8061(6) -0.1357(3) 0.7571(2) 0.0298(11) Uani 1 1 d . . . . .
C3 C 0.4322(5) 0.5732(3) 0.7972(2) 0.0274(11) Uani 1 1 d . . . . .
H3 H 0.351608 0.597289 0.788887 0.033 Uiso 1 1 calc R U . . .
C41 C 0.4643(5) 0.5069(3) 0.5627(2) 0.0284(11) Uani 1 1 d . . . . .
C76 C 0.8008(6) 0.0840(3) 0.8048(2) 0.0308(11) Uani 1 1 d . . . . .
C102 C 1.0312(6) 0.0738(3) 0.7980(2) 0.0288(11) Uani 1 1 d . . . . .
H102 H 1.113231 0.097287 0.790016 0.035 Uiso 1 1 calc R U . . .
C17 C 0.6047(6) 0.5971(3) 0.9244(2) 0.0321(12) Uani 1 1 d . . . . .
C49 C 0.6420(5) 0.3794(3) 0.6567(2) 0.0283(11) Uani 1 1 d . . . . .
C47 C 0.4769(5) 0.4208(3) 0.5745(2) 0.0292(11) Uani 1 1 d . . . . .
H47A H 0.447725 0.405781 0.543470 0.035 Uiso 1 1 calc R U . . .
H47B H 0.417946 0.396677 0.604519 0.035 Uiso 1 1 calc R U . . .
C42 C 0.5621(6) 0.5544(3) 0.5684(2) 0.0289(11) Uani 1 1 d . . . . .
H42 H 0.642409 0.533528 0.581130 0.035 Uiso 1 1 calc R U . . .
C118 C 0.9279(6) 0.0546(3) 0.5686(2) 0.0311(11) Uani 1 1 d . . . . .
H118 H 0.846258 0.033906 0.581963 0.037 Uiso 1 1 calc R U . . .
C75 C 0.7893(6) 0.0048(3) 0.8179(2) 0.0299(11) Uani 1 1 d . . . . .
H75 H 0.706811 -0.018515 0.823870 0.036 Uiso 1 1 calc R U . . .
C44 C 0.4272(6) 0.6640(3) 0.5372(2) 0.0316(12) Uani 1 1 d . . . . .
C18 C 0.7087(6) 0.5512(3) 0.9416(2) 0.0294(11) Uani 1 1 d . . . . .
C119 C 1.0128(5) -0.0796(3) 0.5756(2) 0.0313(12) Uani 1 1 d . . . . .
H11A H 1.068194 -0.103365 0.605506 0.038 Uiso 1 1 calc R U . . .
H11B H 1.045359 -0.095494 0.544771 0.038 Uiso 1 1 calc R U . . .
C57 C 0.5639(6) 0.4441(3) 0.9548(2) 0.0305(11) Uani 1 1 d . . . . .
C113 C 1.0282(5) 0.0068(3) 0.5627(2) 0.0282(11) Uani 1 1 d . . . . .
C7 C 0.1331(5) 0.4182(3) 0.8682(2) 0.0294(11) Uani 1 1 d . . . . .
C16 C 0.4836(6) 0.5677(3) 0.9225(2) 0.0304(11) Uani 1 1 d . . . . .
C58 C 0.6854(5) 0.4737(3) 0.9575(2) 0.0302(11) Uani 1 1 d . . . . .
C21 C 1.0014(5) 0.6228(3) 0.8818(2) 0.0316(11) Uani 1 1 d . . . . .
C34 C 0.5407(5) 0.7018(3) 0.7802(2) 0.0307(11) Uani 1 1 d . . . . .
H34A H 0.562471 0.717737 0.811715 0.037 Uiso 1 1 calc R U . . .
H34B H 0.607326 0.722560 0.752440 0.037 Uiso 1 1 calc R U . . .
C6 C 0.2130(5) 0.4789(3) 0.8303(2) 0.0296(11) Uani 1 1 d . . . . .
H6A H 0.168380 0.497796 0.796584 0.035 Uiso 1 1 calc R U . . .
H6B H 0.225766 0.521975 0.845257 0.035 Uiso 1 1 calc R U . . .
C56 C 0.5714(6) 0.3744(3) 0.8351(2) 0.0304(11) Uani 1 1 d . . . . .
H56A H 0.584861 0.354360 0.873411 0.037 Uiso 1 1 calc R U . . .
H56B H 0.490504 0.352372 0.826999 0.037 Uiso 1 1 calc R U . . .
C25 C 1.0504(5) 0.7067(3) 0.7952(2) 0.0315(11) Uani 1 1 d . . . . .
H25 H 1.037328 0.721522 0.758301 0.038 Uiso 1 1 calc R U . . .
C45 C 0.3278(6) 0.6164(4) 0.5322(2) 0.0343(12) Uani 1 1 d . . . . .
H45 H 0.247295 0.637319 0.519749 0.041 Uiso 1 1 calc R U . . .
C90 C 0.9847(6) -0.0093(3) 0.9412(2) 0.0292(11) Uani 1 1 d . . . . .
C84 C 0.4488(6) 0.1263(3) 0.8767(2) 0.0316(11) Uani 1 1 d . . . . .
C99 C 1.2437(6) -0.0209(3) 0.8336(2) 0.0328(12) Uani 1 1 d . . . . .
H99A H 1.227376 0.021468 0.849162 0.039 Uiso 1 1 calc R U . . .
H99B H 1.293612 -0.001026 0.800103 0.039 Uiso 1 1 calc R U . . .
C31 C 0.3364(5) 0.7727(3) 0.6144(2) 0.0266(10) Uani 1 1 d . . . . .
C116 C 1.0669(6) 0.1647(3) 0.5350(2) 0.0324(12) Uani 1 1 d . . . . .
C106 C 0.9255(6) 0.2038(3) 0.7790(2) 0.0310(11) Uani 1 1 d . . . . .
H10A H 0.861913 0.224371 0.751542 0.037 Uiso 1 1 calc R U . . .
H10B H 0.900819 0.220606 0.810366 0.037 Uiso 1 1 calc R U . . .
C26 C 0.9821(5) 0.6447(3) 0.8277(2) 0.0308(11) Uani 1 1 d . . . . .
C93 C 1.2701(5) -0.1173(3) 0.9230(2) 0.0309(11) Uani 1 1 d . . . . .
C79 C 0.4754(5) 0.1493(3) 0.8225(2) 0.0308(11) Uani 1 1 d . . . . .
C46 C 0.3453(6) 0.5383(3) 0.5453(2) 0.0319(12) Uani 1 1 d . . . . .
H46 H 0.276168 0.506237 0.542483 0.038 Uiso 1 1 calc R U . . .
C78 C 0.5716(6) 0.1099(3) 0.7959(2) 0.0336(12) Uani 1 1 d . . . . .
H78A H 0.560562 0.054296 0.809547 0.040 Uiso 1 1 calc R U . . .
H78B H 0.558403 0.124702 0.757360 0.040 Uiso 1 1 calc R U . . .
C12 C 0.1735(6) 0.3833(3) 0.9201(2) 0.0308(11) Uani 1 1 d . . . . .
C98 C 1.3180(6) -0.0818(3) 0.8709(2) 0.0310(11) Uani 1 1 d . . . . .
C13 C 0.3059(6) 0.3913(3) 0.9383(2) 0.0317(12) Uani 1 1 d . . . . .
H13A H 0.312636 0.361306 0.975630 0.038 Uiso 1 1 calc R U . . .
H13B H 0.369075 0.371290 0.917001 0.038 Uiso 1 1 calc R U . . .
C80 C 0.4078(6) 0.2108(3) 0.7909(2) 0.0310(11) Uani 1 1 d . . . . .
H80 H 0.423578 0.226059 0.753803 0.037 Uiso 1 1 calc R U . . .
C22 C 1.0898(6) 0.6639(3) 0.9019(2) 0.0338(12) Uani 1 1 d . . . . .
H22 H 1.104645 0.649294 0.938700 0.041 Uiso 1 1 calc R U . . .
C83 C 0.3584(6) 0.1652(3) 0.8982(2) 0.0337(12) Uani 1 1 d . . . . .
H83 H 0.340415 0.149588 0.935181 0.040 Uiso 1 1 calc R U . . .
C114 C 1.1475(6) 0.0386(3) 0.5440(2) 0.0337(12) Uani 1 1 d . . . . .
H114 H 1.216734 0.006473 0.540567 0.040 Uiso 1 1 calc R U . . .
C129 C 0.7550(6) -0.0229(3) 0.9569(2) 0.0305(11) Uani 1 1 d . . . . .
C97 C 1.4381(6) -0.1025(3) 0.8552(2) 0.0335(12) Uani 1 1 d . . . . .
H97 H 1.469867 -0.079271 0.820397 0.040 Uiso 1 1 calc R U . . .
C128 C 0.8860(6) -0.1241(3) 0.8373(2) 0.0321(12) Uani 1 1 d . . . . .
H12A H 0.968118 -0.146694 0.829732 0.038 Uiso 1 1 calc R U . . .
H12B H 0.866457 -0.143135 0.875629 0.038 Uiso 1 1 calc R U . . .
C117 C 0.9482(6) 0.1332(3) 0.5546(2) 0.0309(11) Uani 1 1 d . . . . .
H117 H 0.879626 0.165480 0.558650 0.037 Uiso 1 1 calc R U . . .
C8 C 0.0156(6) 0.3975(3) 0.8524(2) 0.0313(11) Uani 1 1 d . . . . .
H8 H -0.010854 0.419955 0.817327 0.038 Uiso 1 1 calc R U . . .
C43 C 0.5442(6) 0.6326(3) 0.5556(2) 0.0321(12) Uani 1 1 d . . . . .
H43 H 0.612397 0.664621 0.559501 0.039 Uiso 1 1 calc R U . . .
C24 C 1.1363(6) 0.7464(3) 0.8161(2) 0.0345(12) Uani 1 1 d . . . . .
H24 H 1.181945 0.788334 0.793660 0.041 Uiso 1 1 calc R U . . .
C40 C 0.4127(7) 0.7497(3) 0.5195(2) 0.0372(13) Uani 1 1 d . . . . .
H40A H 0.402033 0.765737 0.480824 0.045 Uiso 1 1 calc R U . . .
H40B H 0.493458 0.772821 0.526660 0.045 Uiso 1 1 calc R U . . .
C115 C 1.1671(6) 0.1165(4) 0.5304(2) 0.0343(12) Uani 1 1 d . . . . .
H115 H 1.249425 0.137045 0.517818 0.041 Uiso 1 1 calc R U . . .
C11 C 0.0912(6) 0.3327(4) 0.9541(2) 0.0370(13) Uani 1 1 d . . . . .
H11 H 0.115943 0.310309 0.989406 0.044 Uiso 1 1 calc R U . . .
C23 C 1.1559(6) 0.7251(4) 0.8697(3) 0.0369(13) Uani 1 1 d . . . . .
H23 H 1.214729 0.752510 0.884249 0.044 Uiso 1 1 calc R U . . .
C27 C 0.8911(6) 0.6044(4) 0.8021(3) 0.0428(15) Uani 1 1 d . . . . .
H27A H 0.914928 0.614909 0.764155 0.051 Uiso 1 1 calc R U . . .
H27B H 0.897273 0.549053 0.818434 0.051 Uiso 1 1 calc R U . . .
C9 C -0.0629(6) 0.3448(3) 0.8868(3) 0.0361(13) Uani 1 1 d . . . . .
H9 H -0.141507 0.330018 0.875170 0.043 Uiso 1 1 calc R U . . .
C82 C 0.2934(5) 0.2271(3) 0.8665(2) 0.0328(12) Uani 1 1 d . . . . .
H82 H 0.232174 0.253618 0.881793 0.039 Uiso 1 1 calc R U . . .
C92 C 1.1341(6) -0.1088(3) 0.9409(2) 0.0337(12) Uani 1 1 d . . . . .
H92A H 1.074220 -0.124470 0.917366 0.040 Uiso 1 1 calc R U . . .
H92B H 1.119091 -0.142189 0.977116 0.040 Uiso 1 1 calc R U . . .
C10 C -0.0268(6) 0.3136(3) 0.9383(3) 0.0375(13) Uani 1 1 d . . . . .
H10 H -0.082536 0.279310 0.962660 0.045 Uiso 1 1 calc R U . . .
C94 C 1.3490(6) -0.1706(3) 0.9565(2) 0.0344(12) Uani 1 1 d . . . . .
H94 H 1.319141 -0.194885 0.991472 0.041 Uiso 1 1 calc R U . . .
C95 C 1.4691(6) -0.1886(4) 0.9400(3) 0.0387(13) Uani 1 1 d . . . . .
H95 H 1.521660 -0.223569 0.963917 0.046 Uiso 1 1 calc R U . . .
C81 C 0.3186(6) 0.2493(3) 0.8131(2) 0.0346(12) Uani 1 1 d . . . . .
H81 H 0.274544 0.291267 0.791321 0.042 Uiso 1 1 calc R U . . .
C112 C 1.0828(7) 0.2500(3) 0.5172(2) 0.0381(13) Uani 1 1 d . . . . .
H11C H 1.001100 0.273158 0.524614 0.046 Uiso 1 1 calc R U . . .
H11D H 1.098279 0.265975 0.478478 0.046 Uiso 1 1 calc R U . . .
C85 C 0.5154(6) 0.0597(3) 0.9131(2) 0.0365(13) Uani 1 1 d . . . . .
H85A H 0.453250 0.029579 0.939745 0.044 Uiso 1 1 calc R U . . .
H85B H 0.552212 0.026605 0.892671 0.044 Uiso 1 1 calc R U . . .
C20 C 0.9352(6) 0.5564(4) 0.9199(3) 0.0453(16) Uani 1 1 d . . . . .
H20A H 0.906496 0.520175 0.901007 0.054 Uiso 1 1 calc R U . . .
H20B H 0.995678 0.529973 0.947187 0.054 Uiso 1 1 calc R U . . .
C96 C 1.5125(6) -0.1564(3) 0.8893(3) 0.0371(13) Uani 1 1 d . . . . .
H96 H 1.593060 -0.170696 0.877499 0.044 Uiso 1 1 calc R U . . .
C146 C 1.0248(7) 0.4638(4) 0.4695(3) 0.0473(16) Uani 1 1 d . . . . .
H14A H 1.117325 0.452890 0.474691 0.057 Uiso 1 1 calc R U . . .
H14B H 1.001233 0.446341 0.438754 0.057 Uiso 1 1 calc R U . . .
C149 C 0.4795(8) 0.9624(4) 0.4703(3) 0.0505(17) Uani 1 1 d . . . . .
H14E H 0.506159 0.942174 0.440629 0.061 Uiso 1 1 calc R U . . .
H14F H 0.386136 0.952366 0.476093 0.061 Uiso 1 1 calc R U . . .
O145 O 0.9567(9) 0.4129(6) 0.5157(4) 0.116(3) Uani 1 1 d D . . . .
O148 O 0.5410(10) 0.9136(7) 0.5173(4) 0.122(3) Uani 1 1 d D . . . .
C147 C 0.9860(9) 0.4534(6) 0.5475(7) 0.125(6) Uani 1 1 d D . . . .
H14C H 1.075922 0.441379 0.557782 0.151 Uiso 1 1 calc R U . . .
H14D H 0.931612 0.434800 0.579867 0.151 Uiso 1 1 calc R U . . .
C150 C 0.5065(10) 0.9530(6) 0.5502(8) 0.146(8) Uani 1 1 d D . . . .
H15A H 0.558006 0.935517 0.582227 0.175 Uiso 1 1 calc R U . . .
H15B H 0.415431 0.941136 0.561049 0.175 Uiso 1 1 calc R U . . .
S1 S 0.54644(13) 0.18619(7) 0.63957(5) 0.0304(3) Uani 1 1 d . . . . .
S5 S 0.66914(13) 0.03602(8) 0.67838(6) 0.0351(3) Uani 1 1 d . . . . .
C5 C 0.7064(5) 0.1842(3) 0.6531(2) 0.0285(11) Uani 1 1 d . . . . .
H5 H 0.754036 0.229844 0.647582 0.034 Uiso 1 1 calc R U . . .
C14 C 0.7630(5) 0.1167(3) 0.6715(2) 0.0336(12) Uani 1 1 d . . . . .
H14 H 0.850895 0.112977 0.680551 0.040 Uiso 1 1 calc R U . . .
C19 C 0.5263(5) 0.0869(3) 0.6645(2) 0.0275(11) Uani 1 1 d . . . . .
S2 S 0.26505(14) 0.10381(8) 0.66139(6) 0.0365(3) Uani 1 1 d . . . . .
S3 S 0.38928(13) -0.04595(7) 0.69622(6) 0.0323(3) Uani 1 1 d . . . . .
C28 C 0.4091(6) 0.0536(3) 0.6734(2) 0.0295(11) Uani 1 1 d . . . . .
C32 C 0.2235(5) -0.0436(3) 0.6985(2) 0.0284(11) Uani 1 1 d . . . . .
H32 H 0.174033 -0.088839 0.710400 0.034 Uiso 1 1 calc R U . . .
C35 C 0.1671(6) 0.0242(3) 0.6830(2) 0.0348(12) Uani 1 1 d . . . . .
H35 H 0.076284 0.028669 0.683684 0.042 Uiso 1 1 calc R U . . .
S4 S 0.08630(13) 0.45392(7) 0.69383(6) 0.0313(3) Uani 1 1 d . . . . .
S6 S 0.21482(13) 0.60344(8) 0.66427(6) 0.0337(3) Uani 1 1 d . . . . .
C37 C 0.2489(5) 0.4560(3) 0.6963(2) 0.0263(10) Uani 1 1 d . . . . .
H37 H 0.296034 0.410155 0.706917 0.032 Uiso 1 1 calc R U . . .
C36 C 0.0696(5) 0.5527(3) 0.6740(2) 0.0265(10) Uani 1 1 d . . . . .
C38 C 0.3105(5) 0.5239(3) 0.6828(2) 0.0329(12) Uani 1 1 d . . . . .
H38 H 0.401338 0.527627 0.683597 0.039 Uiso 1 1 calc R U . . .
S8 S -0.06412(13) 0.68643(7) 0.64310(5) 0.0294(3) Uani 1 1 d . . . . .
S7 S -0.19128(13) 0.53626(8) 0.67754(6) 0.0338(3) Uani 1 1 d . . . . .
C39 C -0.0457(5) 0.5872(3) 0.6658(2) 0.0288(11) Uani 1 1 d . . . . .
C50 C -0.2296(5) 0.6830(3) 0.6556(2) 0.0309(12) Uani 1 1 d . . . . .
H50 H -0.278017 0.728257 0.650404 0.037 Uiso 1 1 calc R U . . .
C48 C -0.2856(6) 0.6165(3) 0.6725(2) 0.0324(12) Uani 1 1 d . . . . .
H48 H -0.374691 0.612015 0.681641 0.039 Uiso 1 1 calc R U . . .

loop_
_atom_site_aniso_label
_atom_site_aniso_U_11
_atom_site_aniso_U_22
_atom_site_aniso_U_33
_atom_site_aniso_U_23
_atom_site_aniso_U_13
_atom_site_aniso_U_12
S48 0.0330(7) 0.0269(6) 0.0303(6) -0.0103(5) 0.0024(5) -0.0008(5)
S120 0.0325(7) 0.0278(6) 0.0299(6) -0.0098(5) -0.0037(5) -0.0018(5)
S39 0.0449(8) 0.0271(7) 0.0305(7) -0.0066(5) -0.0066(6) 0.0067(6)
S111 0.0429(8) 0.0289(7) 0.0322(7) -0.0078(5) 0.0042(6) -0.0092(6)
F62 0.0397(19) 0.0284(16) 0.0393(18) -0.0101(14) -0.0090(14) 0.0059(14)
F61 0.045(2) 0.0251(16) 0.0410(18) -0.0100(14) 0.0010(15) -0.0056(14)
F59 0.0413(19) 0.0238(16) 0.0393(18) -0.0054(13) -0.0074(14) -0.0015(13)
F131 0.0418(19) 0.0274(17) 0.0374(18) -0.0015(14) 0.0028(14) 0.0016(14)
F60 0.0360(18) 0.0333(17) 0.0342(17) -0.0039(14) -0.0054(13) 0.0017(14)
F132 0.0352(18) 0.0358(18) 0.0332(17) -0.0045(14) 0.0032(13) -0.0046(14)
F133 0.042(2) 0.0322(18) 0.0443(19) -0.0123(15) 0.0052(15) -0.0096(15)
F134 0.048(2) 0.0254(17) 0.045(2) -0.0082(14) -0.0044(16) 0.0013(15)
O5 0.030(2) 0.0248(18) 0.034(2) -0.0086(15) 0.0030(15) -0.0019(15)
O32 0.031(2) 0.0234(18) 0.0313(19) -0.0062(15) -0.0023(15) 0.0034(15)
O100 0.033(2) 0.0229(18) 0.038(2) -0.0083(16) -0.0051(16) 0.0031(15)
O104 0.034(2) 0.0265(19) 0.034(2) -0.0080(16) -0.0009(16) -0.0037(16)
O28 0.028(2) 0.0269(19) 0.041(2) -0.0087(16) -0.0061(16) -0.0016(15)
O127 0.035(2) 0.0261(19) 0.032(2) -0.0051(15) 0.0043(16) -0.0070(16)
O55 0.035(2) 0.0265(19) 0.0310(19) -0.0068(15) -0.0069(16) 0.0041(16)
O77 0.028(2) 0.028(2) 0.044(2) -0.0085(17) 0.0042(16) -0.0014(16)
O14 0.036(2) 0.030(2) 0.039(2) -0.0117(17) -0.0082(17) -0.0014(16)
O19 0.032(2) 0.046(3) 0.038(2) -0.0111(19) 0.0036(17) -0.0102(18)
O86 0.034(2) 0.038(2) 0.038(2) -0.0164(18) -0.0070(17) 0.0044(17)
O91 0.032(2) 0.036(2) 0.042(2) -0.0152(18) 0.0013(17) 0.0009(17)
N37 0.028(2) 0.024(2) 0.032(2) -0.0094(18) 0.0009(18) -0.0005(18)
N122 0.029(2) 0.027(2) 0.029(2) -0.0090(18) 0.0001(18) -0.0019(18)
N51 0.029(2) 0.030(2) 0.029(2) -0.0081(18) -0.0012(18) -0.0032(18)
N38 0.031(2) 0.023(2) 0.034(2) -0.0075(18) -0.0004(18) 0.0033(18)
N35 0.028(2) 0.023(2) 0.034(2) -0.0077(18) 0.0011(18) 0.0017(17)
N36 0.031(2) 0.023(2) 0.036(2) -0.0088(18) -0.0014(19) 0.0057(18)
N50 0.026(2) 0.027(2) 0.031(2) -0.0083(18) 0.0015(17) -0.0027(18)
N108 0.026(2) 0.023(2) 0.034(2) -0.0061(18) -0.0008(18) -0.0022(17)
N54 0.029(2) 0.024(2) 0.044(3) -0.0152(19) -0.0029(19) 0.0046(18)
N126 0.032(2) 0.022(2) 0.043(3) -0.0123(19) 0.004(2) -0.0030(18)
N123 0.034(2) 0.029(2) 0.030(2) -0.0103(19) 0.0034(19) -0.0049(19)
N53 0.033(2) 0.026(2) 0.037(3) -0.0101(19) -0.0026(19) 0.0032(19)
N107 0.035(3) 0.024(2) 0.035(2) -0.0077(19) -0.0038(19) -0.0069(19)
N125 0.035(3) 0.022(2) 0.037(3) -0.0067(19) 0.000(2) -0.0080(19)
N109 0.033(2) 0.023(2) 0.033(2) -0.0049(18) 0.0003(19) -0.0053(18)
N110 0.030(2) 0.025(2) 0.034(2) -0.0100(19) -0.0029(19) -0.0043(18)
C1 0.029(3) 0.024(2) 0.027(2) -0.008(2) -0.003(2) -0.003(2)
C33 0.027(3) 0.017(2) 0.032(3) -0.0065(19) 0.002(2) 0.0014(19)
C101 0.032(3) 0.026(3) 0.022(2) -0.007(2) 0.002(2) -0.002(2)
C30 0.034(3) 0.028(3) 0.019(2) -0.0063(19) -0.0033(19) 0.000(2)
C74 0.035(3) 0.027(3) 0.025(2) -0.008(2) -0.001(2) 0.003(2)
C121 0.029(3) 0.019(2) 0.035(3) -0.011(2) -0.001(2) 0.000(2)
C15 0.027(3) 0.037(3) 0.023(2) -0.008(2) -0.0018(19) -0.012(2)
C89 0.035(3) 0.031(3) 0.026(3) -0.008(2) 0.003(2) -0.006(2)
C4 0.033(3) 0.023(2) 0.024(2) -0.007(2) 0.000(2) -0.005(2)
C105 0.030(3) 0.017(2) 0.033(3) -0.008(2) 0.001(2) -0.0016(19)
C73 0.032(3) 0.030(3) 0.026(3) -0.006(2) -0.002(2) 0.003(2)
C130 0.036(3) 0.029(3) 0.023(2) -0.006(2) 0.002(2) 0.002(2)
C52 0.031(3) 0.022(2) 0.035(3) -0.011(2) -0.005(2) 0.002(2)
C103 0.032(3) 0.019(2) 0.033(3) -0.007(2) 0.000(2) -0.003(2)
C2 0.028(3) 0.026(3) 0.027(2) -0.009(2) -0.002(2) -0.004(2)
C87 0.031(3) 0.035(3) 0.021(2) -0.005(2) -0.001(2) 0.007(2)
C29 0.030(3) 0.031(3) 0.025(2) -0.004(2) -0.004(2) -0.003(2)
C88 0.050(3) 0.022(3) 0.023(2) -0.004(2) -0.002(2) 0.003(2)
C124 0.034(3) 0.019(2) 0.037(3) -0.009(2) 0.000(2) 0.000(2)
C3 0.028(3) 0.024(3) 0.029(3) -0.005(2) -0.003(2) 0.000(2)
C41 0.030(3) 0.031(3) 0.025(2) -0.009(2) 0.001(2) -0.002(2)
C76 0.037(3) 0.030(3) 0.026(3) -0.008(2) 0.000(2) 0.000(2)
C102 0.033(3) 0.029(3) 0.023(2) -0.006(2) 0.001(2) 0.003(2)
C17 0.035(3) 0.031(3) 0.031(3) -0.010(2) -0.002(2) -0.003(2)
C49 0.028(3) 0.020(2) 0.035(3) -0.006(2) 0.001(2) -0.004(2)
C47 0.031(3) 0.029(3) 0.031(3) -0.015(2) 0.001(2) -0.006(2)
C42 0.034(3) 0.027(3) 0.026(3) -0.007(2) -0.002(2) -0.003(2)
C118 0.035(3) 0.028(3) 0.029(3) -0.006(2) 0.000(2) 0.000(2)
C75 0.033(3) 0.026(3) 0.031(3) -0.008(2) 0.001(2) -0.001(2)
C44 0.040(3) 0.031(3) 0.026(3) -0.012(2) 0.003(2) 0.004(2)
C18 0.039(3) 0.029(3) 0.021(2) -0.009(2) 0.001(2) -0.003(2)
C119 0.026(3) 0.044(3) 0.029(3) -0.018(2) -0.005(2) 0.010(2)
C57 0.038(3) 0.026(3) 0.028(3) -0.008(2) -0.006(2) -0.004(2)
C113 0.033(3) 0.028(3) 0.026(3) -0.011(2) -0.005(2) 0.000(2)
C7 0.031(3) 0.025(3) 0.034(3) -0.010(2) 0.000(2) -0.003(2)
C16 0.035(3) 0.030(3) 0.029(3) -0.013(2) -0.005(2) 0.002(2)
C58 0.030(3) 0.035(3) 0.024(2) -0.003(2) -0.005(2) -0.002(2)
C21 0.029(3) 0.027(3) 0.038(3) -0.008(2) -0.001(2) 0.002(2)
C34 0.027(3) 0.027(3) 0.041(3) -0.014(2) -0.010(2) 0.005(2)
C6 0.028(3) 0.023(2) 0.037(3) -0.007(2) 0.000(2) -0.002(2)
C56 0.037(3) 0.024(3) 0.030(3) -0.008(2) 0.001(2) 0.001(2)
C25 0.031(3) 0.032(3) 0.029(3) -0.005(2) 0.001(2) 0.005(2)
C45 0.035(3) 0.039(3) 0.031(3) -0.012(2) 0.000(2) 0.002(2)
C90 0.037(3) 0.027(3) 0.026(3) -0.010(2) 0.002(2) 0.000(2)
C84 0.031(3) 0.028(3) 0.035(3) -0.008(2) -0.001(2) -0.004(2)
C99 0.031(3) 0.030(3) 0.034(3) -0.003(2) -0.004(2) -0.003(2)
C31 0.027(3) 0.021(2) 0.032(3) -0.007(2) 0.000(2) 0.0013(19)
C116 0.045(3) 0.029(3) 0.025(3) -0.009(2) -0.004(2) -0.002(2)
C106 0.036(3) 0.022(3) 0.033(3) -0.005(2) 0.007(2) -0.003(2)
C26 0.024(3) 0.032(3) 0.039(3) -0.015(2) -0.005(2) 0.005(2)
C93 0.030(3) 0.026(3) 0.035(3) -0.006(2) -0.004(2) 0.003(2)
C79 0.028(3) 0.029(3) 0.037(3) -0.013(2) 0.002(2) -0.003(2)
C46 0.030(3) 0.038(3) 0.031(3) -0.016(2) -0.001(2) -0.003(2)
C78 0.033(3) 0.031(3) 0.040(3) -0.016(2) 0.001(2) 0.002(2)
C12 0.035(3) 0.025(3) 0.034(3) -0.011(2) -0.001(2) -0.004(2)
C98 0.033(3) 0.026(3) 0.034(3) -0.009(2) -0.002(2) -0.001(2)
C13 0.034(3) 0.024(3) 0.036(3) -0.005(2) -0.003(2) -0.004(2)
C80 0.036(3) 0.026(3) 0.030(3) -0.007(2) -0.003(2) -0.005(2)
C22 0.030(3) 0.037(3) 0.034(3) -0.009(2) -0.005(2) 0.000(2)
C83 0.034(3) 0.037(3) 0.030(3) -0.008(2) 0.002(2) -0.002(2)
C114 0.035(3) 0.036(3) 0.033(3) -0.016(2) -0.001(2) 0.003(2)
C129 0.040(3) 0.029(3) 0.021(2) -0.005(2) 0.003(2) -0.005(2)
C97 0.031(3) 0.032(3) 0.035(3) -0.006(2) 0.000(2) -0.001(2)
C128 0.037(3) 0.025(3) 0.032(3) -0.007(2) 0.001(2) -0.001(2)
C117 0.038(3) 0.027(3) 0.030(3) -0.012(2) -0.002(2) -0.001(2)
C8 0.033(3) 0.023(3) 0.040(3) -0.012(2) -0.005(2) 0.001(2)
C43 0.040(3) 0.030(3) 0.027(3) -0.011(2) -0.001(2) -0.002(2)
C24 0.032(3) 0.026(3) 0.044(3) -0.008(2) 0.009(2) -0.002(2)
C40 0.052(4) 0.028(3) 0.029(3) -0.006(2) 0.002(2) 0.002(3)
C115 0.033(3) 0.038(3) 0.033(3) -0.012(2) 0.001(2) -0.006(2)
C11 0.035(3) 0.039(3) 0.033(3) -0.005(2) -0.002(2) -0.004(3)
C23 0.027(3) 0.038(3) 0.050(4) -0.020(3) -0.003(2) -0.004(2)
C27 0.022(3) 0.060(4) 0.053(4) -0.028(3) 0.001(3) -0.004(3)
C9 0.030(3) 0.028(3) 0.052(4) -0.015(3) -0.004(3) -0.003(2)
C82 0.028(3) 0.032(3) 0.043(3) -0.016(2) -0.002(2) 0.000(2)
C92 0.038(3) 0.029(3) 0.033(3) -0.008(2) 0.000(2) 0.002(2)
C10 0.038(3) 0.028(3) 0.045(3) -0.009(2) 0.005(3) -0.007(2)
C94 0.036(3) 0.031(3) 0.034(3) -0.005(2) -0.003(2) -0.002(2)
C95 0.034(3) 0.036(3) 0.042(3) -0.005(3) -0.007(2) 0.008(2)
C81 0.035(3) 0.026(3) 0.042(3) -0.008(2) -0.009(2) -0.003(2)
C112 0.057(4) 0.028(3) 0.027(3) -0.003(2) -0.003(3) -0.006(3)
C85 0.035(3) 0.031(3) 0.042(3) -0.009(2) -0.005(2) -0.002(2)
C20 0.034(3) 0.035(3) 0.060(4) -0.004(3) 0.015(3) 0.000(3)
C96 0.034(3) 0.030(3) 0.048(3) -0.012(3) -0.002(3) 0.003(2)
C146 0.044(4) 0.050(4) 0.044(4) -0.009(3) 0.001(3) 0.006(3)
C149 0.053(4) 0.055(4) 0.045(4) -0.015(3) -0.007(3) -0.008(3)
O145 0.097(7) 0.137(9) 0.111(7) -0.030(6) 0.000(5) 0.007(6)
O148 0.103(7) 0.142(9) 0.111(7) -0.021(6) 0.000(5) -0.013(6)
C147 0.039(5) 0.071(7) 0.30(2) -0.112(10) -0.014(8) 0.004(4)
C150 0.039(5) 0.072(7) 0.36(3) -0.125(12) -0.007(9) 0.007(5)
S1 0.0321(7) 0.0218(6) 0.0359(7) -0.0058(5) -0.0022(5) -0.0041(5)
S5 0.0269(7) 0.0235(6) 0.0563(9) -0.0140(6) 0.0028(6) -0.0012(5)
C5 0.030(3) 0.021(2) 0.037(3) -0.013(2) 0.013(2) -0.010(2)
C14 0.022(3) 0.033(3) 0.049(3) -0.018(3) 0.005(2) -0.001(2)
C19 0.027(3) 0.035(3) 0.024(2) -0.015(2) 0.0016(19) -0.003(2)
S2 0.0303(7) 0.0228(6) 0.0545(9) -0.0070(6) -0.0097(6) 0.0007(5)
S3 0.0272(7) 0.0203(6) 0.0484(8) -0.0081(5) 0.0001(6) -0.0017(5)
C28 0.035(3) 0.026(3) 0.028(3) -0.008(2) -0.001(2) -0.005(2)
C32 0.027(3) 0.027(3) 0.032(3) -0.009(2) -0.003(2) -0.005(2)
C35 0.026(3) 0.034(3) 0.047(3) -0.014(3) -0.002(2) -0.001(2)
S4 0.0258(6) 0.0202(6) 0.0480(8) -0.0091(5) -0.0035(5) -0.0001(5)
S6 0.0259(7) 0.0220(6) 0.0512(8) -0.0074(6) 0.0040(6) -0.0027(5)
C37 0.034(3) 0.015(2) 0.032(3) -0.0097(19) -0.003(2) 0.0047(19)
C36 0.024(2) 0.032(3) 0.025(2) -0.010(2) -0.0025(19) 0.001(2)
C38 0.021(3) 0.034(3) 0.045(3) -0.015(2) 0.000(2) 0.000(2)
S8 0.0288(7) 0.0206(6) 0.0378(7) -0.0066(5) 0.0001(5) 0.0007(5)
S7 0.0248(6) 0.0240(6) 0.0550(9) -0.0146(6) -0.0050(6) -0.0009(5)
C39 0.023(3) 0.035(3) 0.029(3) -0.009(2) 0.000(2) 0.000(2)
C50 0.027(3) 0.025(3) 0.044(3) -0.013(2) -0.012(2) 0.007(2)
C48 0.028(3) 0.034(3) 0.040(3) -0.019(2) -0.004(2) 0.004(2)

loop_
_atom_type_symbol
_atom_type_description
_atom_type_scat_dispersion_real
_atom_type_scat_dispersion_imag
_atom_type_scat_source
C C 0.0181 0.0091 'International Tables Vol C Tables 4.2.6.8 and 6.1.1.4'
H H 0.0000 0.0000 'International Tables Vol C Tables 4.2.6.8 and 6.1.1.4'
F F 0.0727 0.0534 'International Tables Vol C Tables 4.2.6.8 and 6.1.1.4'
N N 0.0311 0.0180 'International Tables Vol C Tables 4.2.6.8 and 6.1.1.4'
O O 0.0492 0.0322 'International Tables Vol C Tables 4.2.6.8 and 6.1.1.4'
S S 0.3331 0.5567 'International Tables Vol C Tables 4.2.6.8 and 6.1.1.4'

loop_
_geom_angle_atom_site_label_1
_geom_angle_atom_site_label_2
_geom_angle_atom_site_label_3
_geom_angle
_geom_angle_site_symmetry_1
_geom_angle_site_symmetry_3
_geom_angle_publ_flag
C49 S48 C47 101.2(3) . . ?
C121 S120 C119 101.5(3) . . ?
C31 S39 C40 100.9(3) . . ?
C103 S111 C112 101.3(3) . . ?
C4 O5 C6 117.5(4) . . ?
C33 O32 C34 117.5(4) . . ?
C73 O100 C99 117.2(4) . . ?
C105 O104 C106 118.0(4) . . ?
C1 O28 C27 120.1(5) . . ?
C124 O127 C128 116.1(4) . . ?
C52 O55 C56 115.3(4) . . ?
C76 O77 C78 119.8(4) . . ?
C15 O14 C13 117.7(5) . . ?
C18 O19 C20 117.4(5) . . ?
C87 O86 C85 117.1(4) . . ?
C90 O91 C92 117.8(5) . . ?
C31 N37 N35 116.3(4) . . ?
C121 N122 N123 117.4(5) . . ?
C52 N51 N50 116.7(5) . . ?
N36 N38 C31 117.4(5) . . ?
N37 N35 C33 117.6(5) . . ?
N38 N36 C33 116.9(4) . . ?
C49 N50 N51 117.1(5) . . ?
C105 N108 N110 117.5(5) . . ?
N53 N54 C49 116.2(5) . . ?
N125 N126 C121 116.7(5) . . ?
C124 N123 N122 116.3(5) . . ?
N54 N53 C52 117.4(5) . . ?
N109 N107 C105 117.1(4) . . ?
N126 N125 C124 117.1(5) . . ?
N107 N109 C103 117.4(5) . . ?
C103 N110 N108 116.5(4) . . ?
O28 C1 C2 116.1(5) . . ?
O28 C1 C29 124.2(5) . . ?
C29 C1 C2 119.5(5) . . ?
O32 C33 N35 121.1(5) . . ?
O32 C33 N36 113.5(4) . . ?
N35 C33 N36 125.3(5) . . ?
C76 C101 C102 120.0(5) . . ?
C76 C101 C106 116.9(5) . . ?
C102 C101 C106 123.1(5) . . ?
C4 C30 C56 120.7(5) . . ?
C29 C30 C4 120.2(5) . . ?
C29 C30 C56 119.1(5) . . ?
C73 C74 C128 120.6(5) . . ?
C75 C74 C73 120.1(5) . . ?
C75 C74 C128 119.3(5) . . ?
N122 C121 S120 120.9(4) . . ?
N122 C121 N126 126.1(5) . . ?
N126 C121 S120 112.9(4) . . ?
O14 C15 C57 130.3(5) . . ?
O14 C15 C16 114.0(5) . . ?
C57 C15 C16 115.7(5) . . ?
F133 C89 C88 120.5(5) . . ?
F133 C89 C90 118.6(5) . . ?
C88 C89 C90 120.9(5) . . ?
O5 C4 C30 116.7(5) . . ?
O5 C4 C3 124.1(5) . . ?
C3 C4 C30 119.3(5) . . ?
O104 C105 N108 121.3(5) . . ?
O104 C105 N107 113.5(5) . . ?
N108 C105 N107 125.2(5) . . ?
O100 C73 C74 116.6(5) . . ?
O100 C73 C102 123.8(5) . . ?
C102 C73 C74 119.6(5) . . ?
F131 C130 C129 115.9(5) . . ?
C90 C130 F131 121.5(5) . . ?
C90 C130 C129 122.6(5) . . ?
O55 C52 N53 113.1(5) . . ?
N51 C52 O55 120.6(5) . . ?
N51 C52 N53 126.3(5) . . ?
N109 C103 S111 113.6(4) . . ?
N110 C103 S111 120.6(4) . . ?
N110 C103 N109 125.8(5) . . ?
C1 C2 C34 116.8(5) . . ?
C3 C2 C1 120.1(5) . . ?
C3 C2 C34 123.1(5) . . ?
O86 C87 C129 123.7(5) . . ?
C88 C87 O86 120.5(5) . . ?
C88 C87 C129 115.8(5) . . ?
C1 C29 H29 119.9 . . ?
C30 C29 C1 120.3(5) . . ?
C30 C29 H29 119.9 . . ?
F134 C88 C89 117.9(5) . . ?
F134 C88 C87 118.4(5) . . ?
C87 C88 C89 123.7(5) . . ?
O127 C124 N123 120.1(5) . . ?
O127 C124 N125 113.7(5) . . ?
N123 C124 N125 126.2(5) . . ?
C4 C3 H3 119.8 . . ?
C2 C3 C4 120.3(5) . . ?
C2 C3 H3 119.8 . . ?
C42 C41 C47 124.1(5) . . ?
C42 C41 C46 118.9(5) . . ?
C46 C41 C47 117.0(5) . . ?
O77 C76 C101 116.3(5) . . ?
O77 C76 C75 123.4(5) . . ?
C101 C76 C75 120.1(5) . . ?
C101 C102 C73 120.3(5) . . ?
C101 C102 H102 119.9 . . ?
C73 C102 H102 119.9 . . ?
F61 C17 C18 119.7(5) . . ?
F61 C17 C16 118.3(5) . . ?
C18 C17 C16 122.0(5) . . ?
N50 C49 S48 120.7(4) . . ?
N50 C49 N54 126.2(5) . . ?
N54 C49 S48 113.1(4) . . ?
S48 C47 H47A 108.3 . . ?
S48 C47 H47B 108.3 . . ?
C41 C47 S48 115.8(4) . . ?
C41 C47 H47A 108.3 . . ?
C41 C47 H47B 108.3 . . ?
H47A C47 H47B 107.4 . . ?
C41 C42 H42 119.6 . . ?
C41 C42 C43 120.7(5) . . ?
C43 C42 H42 119.6 . . ?
C113 C118 H118 120.1 . . ?
C113 C118 C117 119.8(5) . . ?
C117 C118 H118 120.1 . . ?
C74 C75 C76 119.7(5) . . ?
C74 C75 H75 120.2 . . ?
C76 C75 H75 120.2 . . ?
C45 C44 C40 121.1(6) . . ?
C43 C44 C45 119.2(5) . . ?
C43 C44 C40 119.6(6) . . ?
O19 C18 C17 119.6(5) . . ?
O19 C18 C58 123.8(5) . . ?
C17 C18 C58 116.5(5) . . ?
S120 C119 H11A 108.2 . . ?
S120 C119 H11B 108.2 . . ?
H11A C119 H11B 107.3 . . ?
C113 C119 S120 116.4(4) . . ?
C113 C119 H11A 108.2 . . ?
C113 C119 H11B 108.2 . . ?
F59 C57 C15 121.5(5) . . ?
F59 C57 C58 115.8(5) . . ?
C15 C57 C58 122.6(5) . . ?
C118 C113 C119 123.0(5) . . ?
C114 C113 C118 118.7(5) . . ?
C114 C113 C119 118.2(5) . . ?
C12 C7 C6 121.3(5) . . ?
C8 C7 C6 119.3(5) . . ?
C8 C7 C12 119.4(5) . . ?
F62 C16 C15 119.6(5) . . ?
F62 C16 C17 118.7(5) . . ?
C17 C16 C15 121.6(5) . . ?
F60 C58 C18 119.9(5) . . ?
F60 C58 C57 118.5(5) . . ?
C18 C58 C57 121.5(5) . . ?
C26 C21 C22 118.2(5) . . ?
C26 C21 C20 124.0(6) . . ?
C22 C21 C20 117.8(6) . . ?
O32 C34 C2 112.6(4) . . ?
O32 C34 H34A 109.1 . . ?
O32 C34 H34B 109.1 . . ?
C2 C34 H34A 109.1 . . ?
C2 C34 H34B 109.1 . . ?
H34A C34 H34B 107.8 . . ?
O5 C6 C7 108.9(4) . . ?
O5 C6 H6A 109.9 . . ?
O5 C6 H6B 109.9 . . ?
C7 C6 H6A 109.9 . . ?
C7 C6 H6B 109.9 . . ?
H6A C6 H6B 108.3 . . ?
O55 C56 C30 111.2(4) . . ?
O55 C56 H56A 109.4 . . ?
O55 C56 H56B 109.4 . . ?
C30 C56 H56A 109.4 . . ?
C30 C56 H56B 109.4 . . ?
H56A C56 H56B 108.0 . . ?
C26 C25 H25 119.6 . . ?
C24 C25 H25 119.6 . . ?
C24 C25 C26 120.8(5) . . ?
C44 C45 H45 119.7 . . ?
C44 C45 C46 120.5(6) . . ?
C46 C45 H45 119.7 . . ?
O91 C90 C89 115.3(5) . . ?
O91 C90 C130 128.9(5) . . ?
C130 C90 C89 115.8(5) . . ?
C79 C84 C85 122.1(5) . . ?
C83 C84 C79 119.5(5) . . ?
C83 C84 C85 118.4(5) . . ?
O100 C99 H99A 109.9 . . ?
O100 C99 H99B 109.9 . . ?
O100 C99 C98 108.7(5) . . ?
H99A C99 H99B 108.3 . . ?
C98 C99 H99A 109.9 . . ?
C98 C99 H99B 109.9 . . ?
N37 C31 S39 120.8(4) . . ?
N37 C31 N38 126.2(5) . . ?
N38 C31 S39 113.1(4) . . ?
C117 C116 C115 118.7(5) . . ?
C117 C116 C112 119.6(6) . . ?
C115 C116 C112 121.6(6) . . ?
O104 C106 C101 112.5(5) . . ?
O104 C106 H10A 109.1 . . ?
O104 C106 H10B 109.1 . . ?
C101 C106 H10A 109.1 . . ?
C101 C106 H10B 109.1 . . ?
H10A C106 H10B 107.8 . . ?
C21 C26 C25 119.7(5) . . ?
C21 C26 C27 122.7(6) . . ?
C25 C26 C27 117.6(5) . . ?
C98 C93 C92 123.1(5) . . ?
C94 C93 C98 117.6(5) . . ?
C94 C93 C92 118.7(5) . . ?
C84 C79 C78 122.9(5) . . ?
C84 C79 C80 119.0(5) . . ?
C80 C79 C78 118.1(5) . . ?
C41 C46 H46 119.8 . . ?
C45 C46 C41 120.3(5) . . ?
C45 C46 H46 119.8 . . ?
O77 C78 C79 108.7(4) . . ?
O77 C78 H78A 110.0 . . ?
O77 C78 H78B 110.0 . . ?
C79 C78 H78A 110.0 . . ?
C79 C78 H78B 110.0 . . ?
H78A C78 H78B 108.3 . . ?
C7 C12 C13 123.7(5) . . ?
C11 C12 C7 118.3(5) . . ?
C11 C12 C13 117.6(5) . . ?
C93 C98 C99 121.2(5) . . ?
C97 C98 C99 119.6(5) . . ?
C97 C98 C93 119.1(5) . . ?
O14 C13 C12 110.6(5) . . ?
O14 C13 H13A 109.5 . . ?
O14 C13 H13B 109.5 . . ?
C12 C13 H13A 109.5 . . ?
C12 C13 H13B 109.5 . . ?
H13A C13 H13B 108.1 . . ?
C79 C80 H80 119.7 . . ?
C81 C80 C79 120.7(5) . . ?
C81 C80 H80 119.7 . . ?
C21 C22 H22 119.2 . . ?
C23 C22 C21 121.6(6) . . ?
C23 C22 H22 119.2 . . ?
C84 C83 H83 119.5 . . ?
C84 C83 C82 121.0(5) . . ?
C82 C83 H83 119.5 . . ?
C113 C114 H114 119.4 . . ?
C115 C114 C113 121.2(5) . . ?
C115 C114 H114 119.4 . . ?
F132 C129 C130 118.9(5) . . ?
F132 C129 C87 119.9(5) . . ?
C130 C129 C87 121.2(5) . . ?
C98 C97 H97 119.2 . . ?
C96 C97 C98 121.5(6) . . ?
C96 C97 H97 119.2 . . ?
O127 C128 C74 110.8(4) . . ?
O127 C128 H12A 109.5 . . ?
O127 C128 H12B 109.5 . . ?
C74 C128 H12A 109.5 . . ?
C74 C128 H12B 109.5 . . ?
H12A C128 H12B 108.1 . . ?
C118 C117 H117 119.4 . . ?
C116 C117 C118 121.1(5) . . ?
C116 C117 H117 119.4 . . ?
C7 C8 H8 119.6 . . ?
C9 C8 C7 120.9(6) . . ?
C9 C8 H8 119.6 . . ?
C42 C43 H43 119.8 . . ?
C44 C43 C42 120.4(5) . . ?
C44 C43 H43 119.8 . . ?
C25 C24 H24 120.0 . . ?
C25 C24 C23 119.9(5) . . ?
C23 C24 H24 120.0 . . ?
S39 C40 H40A 108.3 . . ?
S39 C40 H40B 108.3 . . ?
C44 C40 S39 115.9(4) . . ?
C44 C40 H40A 108.3 . . ?
C44 C40 H40B 108.3 . . ?
H40A C40 H40B 107.4 . . ?
C116 C115 H115 119.8 . . ?
C114 C115 C116 120.4(6) . . ?
C114 C115 H115 119.8 . . ?
C12 C11 H11 119.1 . . ?
C12 C11 C10 121.8(6) . . ?
C10 C11 H11 119.1 . . ?
C22 C23 C24 119.7(5) . . ?
C22 C23 H23 120.1 . . ?
C24 C23 H23 120.1 . . ?
O28 C27 C26 110.8(5) . . ?
O28 C27 H27A 109.5 . . ?
O28 C27 H27B 109.5 . . ?
C26 C27 H27A 109.5 . . ?
C26 C27 H27B 109.5 . . ?
H27A C27 H27B 108.1 . . ?
C8 C9 H9 120.1 . . ?
C8 C9 C10 119.9(6) . . ?
C10 C9 H9 120.1 . . ?
C83 C82 H82 120.2 . . ?
C81 C82 C83 119.5(5) . . ?
C81 C82 H82 120.2 . . ?
O91 C92 C93 110.3(5) . . ?
O91 C92 H92A 109.6 . . ?
O91 C92 H92B 109.6 . . ?
C93 C92 H92A 109.6 . . ?
C93 C92 H92B 109.6 . . ?
H92A C92 H92B 108.1 . . ?
C11 C10 H10 120.2 . . ?
C9 C10 C11 119.6(6) . . ?
C9 C10 H10 120.2 . . ?
C93 C94 H94 119.1 . . ?
C95 C94 C93 121.8(6) . . ?
C95 C94 H94 119.1 . . ?
C94 C95 H95 119.9 . . ?
C96 C95 C94 120.3(6) . . ?
C96 C95 H95 119.9 . . ?
C80 C81 H81 119.9 . . ?
C82 C81 C80 120.3(5) . . ?
C82 C81 H81 119.9 . . ?
S111 C112 H11C 108.4 . . ?
S111 C112 H11D 108.4 . . ?
C116 C112 S111 115.5(4) . . ?
C116 C112 H11C 108.4 . . ?
C116 C112 H11D 108.4 . . ?
H11C C112 H11D 107.5 . . ?
O86 C85 C84 108.4(5) . . ?
O86 C85 H85A 110.0 . . ?
O86 C85 H85B 110.0 . . ?
C84 C85 H85A 110.0 . . ?
C84 C85 H85B 110.0 . . ?
H85A C85 H85B 108.4 . . ?
O19 C20 C21 109.3(5) . . ?
O19 C20 H20A 109.8 . . ?
O19 C20 H20B 109.8 . . ?
C21 C20 H20A 109.8 . . ?
C21 C20 H20B 109.8 . . ?
H20A C20 H20B 108.3 . . ?
C97 C96 H96 120.2 . . ?
C95 C96 C97 119.7(6) . . ?
C95 C96 H96 120.2 . . ?
H14A C146 H14B 106.3 . . ?
O145 C146 H14A 106.0 . . ?
O145 C146 H14B 106.0 . . ?
C147 C146 H14A 106.0 2_766 . ?
C147 C146 H14B 106.0 2_766 . ?
C147 C146 O145 125.2(8) 2_766 . ?
H14E C149 H14F 106.2 . . ?
O148 C149 H14E 105.9 . . ?
O148 C149 H14F 105.9 . . ?
C150 C149 H14E 105.9 2_676 . ?
C150 C149 H14F 105.9 2_676 . ?
C150 C149 O148 125.8(8) 2_676 . ?
C147 O145 C146 94.1(11) . . ?
C150 O148 C149 97.0(12) . . ?
C146 C147 H14C 107.1 2_766 . ?
C146 C147 H14D 107.1 2_766 . ?
O145 C147 C146 120.7(14) . 2_766 ?
O145 C147 H14C 107.1 . . ?
O145 C147 H14D 107.1 . . ?
H14C C147 H14D 106.8 . . ?
C149 C150 H15A 108.2 2_676 . ?
C149 C150 H15B 108.2 2_676 . ?
O148 C150 C149 116.4(15) . 2_676 ?
O148 C150 H15A 108.2 . . ?
O148 C150 H15B 108.2 . . ?
H15A C150 H15B 107.3 . . ?
C5 S1 C19 94.1(3) . . ?
C14 S5 C19 93.9(3) . . ?
S1 C5 H5 120.7 . . ?
C14 C5 S1 118.5(4) . . ?
C14 C5 H5 120.7 . . ?
S5 C14 H14 121.3 . . ?
C5 C14 S5 117.4(4) . . ?
C5 C14 H14 121.3 . . ?
S5 C19 S1 114.7(3) . . ?
C28 C19 S1 122.3(4) . . ?
C28 C19 S5 122.9(5) . . ?
C35 S2 C28 95.0(3) . . ?
C32 S3 C28 95.0(3) . . ?
C19 C28 S2 123.6(4) . . ?
C19 C28 S3 122.2(5) . . ?
S2 C28 S3 114.2(3) . . ?
S3 C32 H32 121.2 . . ?
C35 C32 S3 117.6(4) . . ?
C35 C32 H32 121.2 . . ?
S2 C35 H35 121.0 . . ?
C32 C35 S2 118.0(5) . . ?
C32 C35 H35 121.0 . . ?
C37 S4 C36 94.8(2) . . ?
C38 S6 C36 95.0(3) . . ?
S4 C37 H37 120.5 . . ?
C38 C37 S4 119.1(4) . . ?
C38 C37 H37 120.5 . . ?
S4 C36 S6 114.7(3) . . ?
C39 C36 S4 122.8(4) . . ?
C39 C36 S6 122.5(5) . . ?
S6 C38 H38 121.8 . . ?
C37 C38 S6 116.4(4) . . ?
C37 C38 H38 121.8 . . ?
C50 S8 C39 94.0(3) . . ?
C48 S7 C39 94.2(3) . . ?
C36 C39 S8 123.4(4) . . ?
C36 C39 S7 122.4(5) . . ?
S7 C39 S8 114.2(3) . . ?
S8 C50 H50 120.8 . . ?
C48 C50 S8 118.4(4) . . ?
C48 C50 H50 120.8 . . ?
S7 C48 H48 121.1 . . ?
C50 C48 S7 117.9(5) . . ?
C50 C48 H48 121.1 . . ?

loop_
_geom_bond_atom_site_label_1
_geom_bond_atom_site_label_2
_geom_bond_distance
_geom_bond_site_symmetry_2
_geom_bond_publ_flag
S48 C49 1.751(6) . ?
S48 C47 1.801(6) . ?
S120 C121 1.754(6) . ?
S120 C119 1.795(6) . ?
S39 C31 1.760(5) . ?
S39 C40 1.812(6) . ?
S111 C103 1.753(6) . ?
S111 C112 1.819(6) . ?
F62 C16 1.349(6) . ?
F61 C17 1.346(7) . ?
F59 C57 1.356(6) . ?
F131 C130 1.377(6) . ?
F60 C58 1.346(6) . ?
F132 C129 1.343(7) . ?
F133 C89 1.329(7) . ?
F134 C88 1.362(6) . ?
O5 C4 1.364(7) . ?
O5 C6 1.433(7) . ?
O32 C33 1.323(6) . ?
O32 C34 1.467(6) . ?
O100 C73 1.361(7) . ?
O100 C99 1.437(7) . ?
O104 C105 1.324(7) . ?
O104 C106 1.446(7) . ?
O28 C1 1.372(6) . ?
O28 C27 1.427(7) . ?
O127 C124 1.322(7) . ?
O127 C128 1.460(7) . ?
O55 C52 1.333(7) . ?
O55 C56 1.454(7) . ?
O77 C76 1.379(7) . ?
O77 C78 1.440(7) . ?
O14 C15 1.367(7) . ?
O14 C13 1.442(7) . ?
O19 C18 1.363(7) . ?
O19 C20 1.456(8) . ?
O86 C87 1.367(7) . ?
O86 C85 1.467(7) . ?
O91 C90 1.365(7) . ?
O91 C92 1.440(7) . ?
N37 N35 1.333(6) . ?
N37 C31 1.328(7) . ?
N122 N123 1.343(6) . ?
N122 C121 1.321(7) . ?
N51 N50 1.338(6) . ?
N51 C52 1.319(7) . ?
N38 N36 1.306(7) . ?
N38 C31 1.355(7) . ?
N35 C33 1.337(7) . ?
N36 C33 1.357(7) . ?
N50 C49 1.328(7) . ?
N108 N110 1.336(7) . ?
N108 C105 1.335(7) . ?
N54 N53 1.316(7) . ?
N54 C49 1.354(7) . ?
N126 N125 1.314(7) . ?
N126 C121 1.360(7) . ?
N123 C124 1.337(8) . ?
N53 C52 1.351(7) . ?
N107 N109 1.307(7) . ?
N107 C105 1.359(7) . ?
N125 C124 1.353(7) . ?
N109 C103 1.352(7) . ?
N110 C103 1.334(7) . ?
C1 C2 1.398(7) . ?
C1 C29 1.393(8) . ?
C101 C76 1.393(8) . ?
C101 C102 1.393(8) . ?
C101 C106 1.511(7) . ?
C30 C4 1.404(8) . ?
C30 C29 1.381(8) . ?
C30 C56 1.512(7) . ?
C74 C73 1.406(8) . ?
C74 C75 1.392(8) . ?
C74 C128 1.499(8) . ?
C15 C57 1.368(8) . ?
C15 C16 1.412(8) . ?
C89 C88 1.372(8) . ?
C89 C90 1.407(8) . ?
C4 C3 1.392(7) . ?
C73 C102 1.395(8) . ?
C130 C90 1.376(8) . ?
C130 C129 1.382(8) . ?
C2 C3 1.387(7) . ?
C2 C34 1.504(7) . ?
C87 C88 1.362(9) . ?
C87 C129 1.402(8) . ?
C29 H29 0.9500 . ?
C3 H3 0.9500 . ?
C41 C47 1.531(8) . ?
C41 C42 1.383(8) . ?
C41 C46 1.400(8) . ?
C76 C75 1.404(8) . ?
C102 H102 0.9500 . ?
C17 C18 1.379(8) . ?
C17 C16 1.381(8) . ?
C47 H47A 0.9900 . ?
C47 H47B 0.9900 . ?
C42 H42 0.9500 . ?
C42 C43 1.396(8) . ?
C118 H118 0.9500 . ?
C118 C113 1.396(8) . ?
C118 C117 1.404(8) . ?
C75 H75 0.9500 . ?
C44 C45 1.391(9) . ?
C44 C43 1.388(8) . ?
C44 C40 1.522(8) . ?
C18 C58 1.387(8) . ?
C119 H11A 0.9900 . ?
C119 H11B 0.9900 . ?
C119 C113 1.536(8) . ?
C57 C58 1.391(8) . ?
C113 C114 1.392(8) . ?
C7 C6 1.508(8) . ?
C7 C12 1.415(8) . ?
C7 C8 1.393(8) . ?
C21 C26 1.392(8) . ?
C21 C22 1.401(8) . ?
C21 C20 1.500(9) . ?
C34 H34A 0.9900 . ?
C34 H34B 0.9900 . ?
C6 H6A 0.9900 . ?
C6 H6B 0.9900 . ?
C56 H56A 0.9900 . ?
C56 H56B 0.9900 . ?
C25 H25 0.9500 . ?
C25 C26 1.401(9) . ?
C25 C24 1.376(8) . ?
C45 H45 0.9500 . ?
C45 C46 1.391(8) . ?
C84 C79 1.394(8) . ?
C84 C83 1.385(8) . ?
C84 C85 1.509(8) . ?
C99 H99A 0.9900 . ?
C99 H99B 0.9900 . ?
C99 C98 1.499(8) . ?
C116 C117 1.390(9) . ?
C116 C115 1.392(9) . ?
C116 C112 1.514(8) . ?
C106 H10A 0.9900 . ?
C106 H10B 0.9900 . ?
C26 C27 1.495(8) . ?
C93 C98 1.424(8) . ?
C93 C92 1.503(8) . ?
C93 C94 1.402(8) . ?
C79 C78 1.507(8) . ?
C79 C80 1.404(8) . ?
C46 H46 0.9500 . ?
C78 H78A 0.9900 . ?
C78 H78B 0.9900 . ?
C12 C13 1.495(8) . ?
C12 C11 1.379(9) . ?
C98 C97 1.393(8) . ?
C13 H13A 0.9900 . ?
C13 H13B 0.9900 . ?
C80 H80 0.9500 . ?
C80 C81 1.381(9) . ?
C22 H22 0.9500 . ?
C22 C23 1.377(9) . ?
C83 H83 0.9500 . ?
C83 C82 1.396(8) . ?
C114 H114 0.9500 . ?
C114 C115 1.390(8) . ?
C97 H97 0.9500 . ?
C97 C96 1.388(8) . ?
C128 H12A 0.9900 . ?
C128 H12B 0.9900 . ?
C117 H117 0.9500 . ?
C8 H8 0.9500 . ?
C8 C9 1.378(9) . ?
C43 H43 0.9500 . ?
C24 H24 0.9500 . ?
C24 C23 1.380(9) . ?
C40 H40A 0.9900 . ?
C40 H40B 0.9900 . ?
C115 H115 0.9500 . ?
C11 H11 0.9500 . ?
C11 C10 1.387(9) . ?
C23 H23 0.9500 . ?
C27 H27A 0.9900 . ?
C27 H27B 0.9900 . ?
C9 H9 0.9500 . ?
C9 C10 1.382(9) . ?
C82 H82 0.9500 . ?
C82 C81 1.373(9) . ?
C92 H92A 0.9900 . ?
C92 H92B 0.9900 . ?
C10 H10 0.9500 . ?
C94 H94 0.9500 . ?
C94 C95 1.384(9) . ?
C95 H95 0.9500 . ?
C95 C96 1.367(9) . ?
C81 H81 0.9500 . ?
C112 H11C 0.9900 . ?
C112 H11D 0.9900 . ?
C85 H85A 0.9900 . ?
C85 H85B 0.9900 . ?
C20 H20A 0.9900 . ?
C20 H20B 0.9900 . ?
C96 H96 0.9500 . ?
C146 H14A 0.9900 . ?
C146 H14B 0.9900 . ?
C146 O145 1.477(12) . ?
C146 C147 1.466(13) 2_766 ?
C149 H14E 0.9900 . ?
C149 H14F 0.9900 . ?
C149 O148 1.475(12) . ?
C149 C150 1.501(14) 2_676 ?
O145 C147 1.311(12) . ?
O148 C150 1.322(13) . ?
C147 H14C 0.9900 . ?
C147 H14D 0.9900 . ?
C150 H15A 0.9900 . ?
C150 H15B 0.9900 . ?
S1 C5 1.713(6) . ?
S1 C19 1.770(6) . ?
S5 C14 1.742(6) . ?
S5 C19 1.748(6) . ?
C5 H5 0.9500 . ?
C5 C14 1.341(8) . ?
C14 H14 0.9500 . ?
C19 C28 1.352(8) . ?
S2 C28 1.750(6) . ?
S2 C35 1.736(6) . ?
S3 C28 1.769(6) . ?
S3 C32 1.728(6) . ?
C32 H32 0.9500 . ?
C32 C35 1.338(8) . ?
C35 H35 0.9500 . ?
S4 C37 1.698(6) . ?
S4 C36 1.753(6) . ?
S6 C36 1.754(6) . ?
S6 C38 1.729(6) . ?
C37 H37 0.9500 . ?
C37 C38 1.358(8) . ?
C36 C39 1.351(8) . ?
C38 H38 0.9500 . ?
S8 C39 1.766(6) . ?
S8 C50 1.745(6) . ?
S7 C39 1.758(6) . ?
S7 C48 1.746(6) . ?
C50 H50 0.9500 . ?
C50 C48 1.311(8) . ?
C48 H48 0.9500 . ?

loop_
_geom_torsion_atom_site_label_1
_geom_torsion_atom_site_label_2
_geom_torsion_atom_site_label_3
_geom_torsion_atom_site_label_4
_geom_torsion
_geom_torsion_site_symmetry_1
_geom_torsion_site_symmetry_2
_geom_torsion_site_symmetry_3
_geom_torsion_site_symmetry_4
_geom_torsion_publ_flag
S120 C119 C113 C118 6.6(7) . . . . ?
S120 C119 C113 C114 -172.8(4) . . . . ?
F61 C17 C18 O19 1.7(8) . . . . ?
F61 C17 C18 C58 178.6(5) . . . . ?
F61 C17 C16 F62 0.4(8) . . . . ?
F61 C17 C16 C15 179.5(5) . . . . ?
F59 C57 C58 F60 0.6(7) . . . . ?
F59 C57 C58 C18 -178.3(5) . . . . ?
F131 C130 C90 O91 -0.1(8) . . . . ?
F131 C130 C90 C89 -177.1(5) . . . . ?
F131 C130 C129 F132 0.0(7) . . . . ?
F131 C130 C129 C87 178.0(5) . . . . ?
F133 C89 C88 F134 -1.0(7) . . . . ?
F133 C89 C88 C87 179.4(5) . . . . ?
F133 C89 C90 O91 1.7(7) . . . . ?
F133 C89 C90 C130 179.1(5) . . . . ?
O5 C4 C3 C2 173.8(5) . . . . ?
O100 C73 C102 C101 -174.3(5) . . . . ?
O100 C99 C98 C93 -62.7(7) . . . . ?
O100 C99 C98 C97 119.6(6) . . . . ?
O28 C1 C2 C3 -172.1(5) . . . . ?
O28 C1 C2 C34 5.9(7) . . . . ?
O28 C1 C29 C30 171.0(5) . . . . ?
O77 C76 C75 C74 -171.7(5) . . . . ?
O14 C15 C57 F59 -0.7(9) . . . . ?
O14 C15 C57 C58 -177.9(5) . . . . ?
O14 C15 C16 F62 -1.4(7) . . . . ?
O14 C15 C16 C17 179.5(5) . . . . ?
O19 C18 C58 F60 -0.5(8) . . . . ?
O19 C18 C58 C57 178.4(5) . . . . ?
O86 C87 C88 F134 -0.4(7) . . . . ?
O86 C87 C88 C89 179.2(5) . . . . ?
O86 C87 C129 F132 -0.8(8) . . . . ?
O86 C87 C129 C130 -178.8(5) . . . . ?
N37 N35 C33 O32 178.0(4) . . . . ?
N37 N35 C33 N36 -3.2(8) . . . . ?
N122 N123 C124 O127 178.5(5) . . . . ?
N122 N123 C124 N125 -2.8(8) . . . . ?
N51 N50 C49 S48 176.4(4) . . . . ?
N51 N50 C49 N54 -3.7(8) . . . . ?
N38 N36 C33 O32 -176.8(4) . . . . ?
N38 N36 C33 N35 4.3(8) . . . . ?
N35 N37 C31 S39 -175.2(4) . . . . ?
N35 N37 C31 N38 5.4(8) . . . . ?
N36 N38 C31 S39 176.2(4) . . . . ?
N36 N38 C31 N37 -4.3(8) . . . . ?
N50 N51 C52 O55 -177.3(5) . . . . ?
N50 N51 C52 N53 1.6(8) . . . . ?
N108 N110 C103 S111 175.8(4) . . . . ?
N108 N110 C103 N109 -7.3(8) . . . . ?
N54 N53 C52 O55 176.8(4) . . . . ?
N54 N53 C52 N51 -2.2(8) . . . . ?
N126 N125 C124 O127 -176.6(4) . . . . ?
N126 N125 C124 N123 4.6(8) . . . . ?
N123 N122 C121 S120 -177.3(4) . . . . ?
N123 N122 C121 N126 4.4(8) . . . . ?
N53 N54 C49 S48 -177.0(4) . . . . ?
N53 N54 C49 N50 3.1(8) . . . . ?
N107 N109 C103 S111 -176.9(4) . . . . ?
N107 N109 C103 N110 6.0(8) . . . . ?
N125 N126 C121 S120 179.0(4) . . . . ?
N125 N126 C121 N122 -2.5(8) . . . . ?
N109 N107 C105 O104 176.5(4) . . . . ?
N109 N107 C105 N108 -4.1(8) . . . . ?
N110 N108 C105 O104 -177.9(4) . . . . ?
N110 N108 C105 N107 2.8(8) . . . . ?
C1 O28 C27 C26 -155.7(5) . . . . ?
C1 C2 C3 C4 0.9(8) . . . . ?
C1 C2 C34 O32 171.6(4) . . . . ?
C33 O32 C34 C2 -87.3(6) . . . . ?
C101 C76 C75 C74 3.0(8) . . . . ?
C30 C4 C3 C2 -4.7(8) . . . . ?
C74 C73 C102 C101 5.0(8) . . . . ?
C121 S120 C119 C113 -83.1(4) . . . . ?
C121 N122 N123 C124 -1.6(7) . . . . ?
C121 N126 N125 C124 -1.8(7) . . . . ?
C15 O14 C13 C12 -165.9(5) . . . . ?
C15 C57 C58 F60 178.0(5) . . . . ?
C15 C57 C58 C18 -0.9(9) . . . . ?
C4 O5 C6 C7 -147.1(4) . . . . ?
C4 C30 C29 C1 0.6(8) . . . . ?
C4 C30 C56 O55 137.3(5) . . . . ?
C105 O104 C106 C101 88.3(6) . . . . ?
C105 N108 N110 C103 2.7(7) . . . . ?
C105 N107 N109 C103 -0.2(7) . . . . ?
C73 O100 C99 C98 148.3(5) . . . . ?
C73 C74 C75 C76 1.3(8) . . . . ?
C73 C74 C128 O127 -138.1(5) . . . . ?
C52 O55 C56 C30 -69.3(6) . . . . ?
C52 N51 N50 C49 1.2(7) . . . . ?
C103 S111 C112 C116 -70.7(5) . . . . ?
C2 C1 C29 C30 -4.5(8) . . . . ?
C87 O86 C85 C84 -132.8(5) . . . . ?
C29 C1 C2 C3 3.7(8) . . . . ?
C29 C1 C2 C34 -178.3(5) . . . . ?
C29 C30 C4 O5 -174.6(5) . . . . ?
C29 C30 C4 C3 4.0(7) . . . . ?
C29 C30 C56 O55 -44.0(6) . . . . ?
C88 C89 C90 O91 179.9(5) . . . . ?
C88 C89 C90 C130 -2.7(8) . . . . ?
C88 C87 C129 F132 178.6(5) . . . . ?
C88 C87 C129 C130 0.7(8) . . . . ?
C124 O127 C128 C74 69.2(6) . . . . ?
C3 C2 C34 O32 -10.4(7) . . . . ?
C41 C42 C43 C44 0.4(8) . . . . ?
C76 O77 C78 C79 154.9(5) . . . . ?
C76 C101 C102 C73 -0.7(8) . . . . ?
C76 C101 C106 O104 -170.1(4) . . . . ?
C102 C101 C76 O77 171.8(5) . . . . ?
C102 C101 C76 C75 -3.3(8) . . . . ?
C102 C101 C106 O104 12.1(7) . . . . ?
C17 C18 C58 F60 -177.2(5) . . . . ?
C17 C18 C58 C57 1.7(8) . . . . ?
C49 S48 C47 C41 81.8(4) . . . . ?
C49 N54 N53 C52 -0.1(7) . . . . ?
C47 S48 C49 N50 2.0(5) . . . . ?
C47 S48 C49 N54 -177.9(4) . . . . ?
C47 C41 C42 C43 178.5(5) . . . . ?
C47 C41 C46 C45 -177.9(5) . . . . ?
C42 C41 C47 S48 -6.7(7) . . . . ?
C42 C41 C46 C45 2.4(8) . . . . ?
C118 C113 C114 C115 -1.2(8) . . . . ?
C75 C74 C73 O100 174.0(5) . . . . ?
C75 C74 C73 C102 -5.3(8) . . . . ?
C75 C74 C128 O127 44.8(7) . . . . ?
C44 C45 C46 C41 -1.4(8) . . . . ?
C18 O19 C20 C21 125.4(6) . . . . ?
C18 C17 C16 F62 179.5(5) . . . . ?
C18 C17 C16 C15 -1.3(9) . . . . ?
C119 S120 C121 N122 -0.4(5) . . . . ?
C119 S120 C121 N126 178.1(4) . . . . ?
C119 C113 C114 C115 178.3(5) . . . . ?
C57 C15 C16 F62 -178.8(5) . . . . ?
C57 C15 C16 C17 2.0(8) . . . . ?
C113 C118 C117 C116 0.0(8) . . . . ?
C113 C114 C115 C116 -0.2(8) . . . . ?
C7 C12 C13 O14 60.3(7) . . . . ?
C7 C12 C11 C10 2.3(9) . . . . ?
C7 C8 C9 C10 2.0(9) . . . . ?
C16 C15 C57 F59 176.3(5) . . . . ?
C16 C15 C57 C58 -0.9(8) . . . . ?
C16 C17 C18 O19 -177.4(5) . . . . ?
C16 C17 C18 C58 -0.6(8) . . . . ?
C21 C26 C27 O28 80.8(7) . . . . ?
C21 C22 C23 C24 -0.7(9) . . . . ?
C34 O32 C33 N35 6.8(7) . . . . ?
C34 O32 C33 N36 -172.1(4) . . . . ?
C34 C2 C3 C4 -177.0(5) . . . . ?
C6 O5 C4 C30 159.8(5) . . . . ?
C6 O5 C4 C3 -18.7(7) . . . . ?
C6 C7 C12 C13 -12.4(8) . . . . ?
C6 C7 C12 C11 174.8(5) . . . . ?
C6 C7 C8 C9 -176.9(5) . . . . ?
C56 O55 C52 N51 -4.9(7) . . . . ?
C56 O55 C52 N53 176.1(4) . . . . ?
C56 C30 C4 O5 4.0(7) . . . . ?
C56 C30 C4 C3 -177.3(5) . . . . ?
C56 C30 C29 C1 -178.1(5) . . . . ?
C25 C26 C27 O28 -99.7(6) . . . . ?
C25 C24 C23 C22 0.4(9) . . . . ?
C45 C44 C43 C42 0.7(8) . . . . ?
C45 C44 C40 S39 57.7(7) . . . . ?
C90 O91 C92 C93 163.0(5) . . . . ?
C90 C89 C88 F134 -179.1(5) . . . . ?
C90 C89 C88 C87 1.3(8) . . . . ?
C90 C130 C129 F132 179.7(5) . . . . ?
C90 C130 C129 C87 -2.3(8) . . . . ?
C84 C79 C78 O77 -76.1(7) . . . . ?
C84 C79 C80 C81 1.7(8) . . . . ?
C84 C83 C82 C81 0.5(9) . . . . ?
C99 O100 C73 C74 -159.3(5) . . . . ?
C99 O100 C73 C102 19.9(7) . . . . ?
C99 C98 C97 C96 177.2(5) . . . . ?
C31 S39 C40 C44 71.3(5) . . . . ?
C31 N37 N35 C33 -1.5(7) . . . . ?
C31 N38 N36 C33 -0.6(7) . . . . ?
C106 O104 C105 N108 -8.1(7) . . . . ?
C106 O104 C105 N107 171.2(4) . . . . ?
C106 C101 C76 O77 -6.0(7) . . . . ?
C106 C101 C76 C75 178.9(5) . . . . ?
C106 C101 C102 C73 176.9(5) . . . . ?
C26 C21 C22 C23 0.6(9) . . . . ?
C26 C21 C20 O19 -97.7(7) . . . . ?
C26 C25 C24 C23 0.1(9) . . . . ?
C93 C98 C97 C96 -0.5(9) . . . . ?
C93 C94 C95 C96 -2.2(10) . . . . ?
C79 C84 C83 C82 0.2(9) . . . . ?
C79 C84 C85 O86 100.2(6) . . . . ?
C79 C80 C81 C82 -1.0(9) . . . . ?
C46 C41 C47 S48 173.6(4) . . . . ?
C46 C41 C42 C43 -1.9(8) . . . . ?
C78 O77 C76 C101 154.5(5) . . . . ?
C78 O77 C76 C75 -30.6(8) . . . . ?
C78 C79 C80 C81 -179.8(5) . . . . ?
C12 C7 C6 O5 61.5(7) . . . . ?
C12 C7 C8 C9 1.5(8) . . . . ?
C12 C11 C10 C9 1.1(10) . . . . ?
C98 C93 C92 O91 -65.0(7) . . . . ?
C98 C93 C94 C95 -0.1(9) . . . . ?
C98 C97 C96 C95 -1.8(9) . . . . ?
C13 O14 C15 C57 -13.8(8) . . . . ?
C13 O14 C15 C16 169.2(5) . . . . ?
C13 C12 C11 C10 -171.0(6) . . . . ?
C80 C79 C78 O77 105.6(6) . . . . ?
C22 C21 C26 C25 -0.2(8) . . . . ?
C22 C21 C26 C27 179.4(5) . . . . ?
C22 C21 C20 O19 83.7(7) . . . . ?
C83 C84 C79 C78 -179.7(5) . . . . ?
C83 C84 C79 C80 -1.3(8) . . . . ?
C83 C84 C85 O86 -79.8(7) . . . . ?
C83 C82 C81 C80 -0.1(9) . . . . ?
C129 C130 C90 O91 -179.7(5) . . . . ?
C129 C130 C90 C89 3.3(8) . . . . ?
C129 C87 C88 F134 -179.8(5) . . . . ?
C129 C87 C88 C89 -0.2(8) . . . . ?
C128 O127 C124 N123 3.6(7) . . . . ?
C128 O127 C124 N125 -175.3(4) . . . . ?
C128 C74 C73 O100 -3.1(7) . . . . ?
C128 C74 C73 C102 177.7(5) . . . . ?
C128 C74 C75 C76 178.4(5) . . . . ?
C117 C118 C113 C119 -178.2(5) . . . . ?
C117 C118 C113 C114 1.3(8) . . . . ?
C117 C116 C115 C114 1.5(8) . . . . ?
C117 C116 C112 S111 125.5(5) . . . . ?
C8 C7 C6 O5 -120.2(5) . . . . ?
C8 C7 C12 C13 169.3(5) . . . . ?
C8 C7 C12 C11 -3.5(8) . . . . ?
C8 C9 C10 C11 -3.3(9) . . . . ?
C43 C44 C45 C46 -0.2(8) . . . . ?
C43 C44 C40 S39 -126.4(5) . . . . ?
C24 C25 C26 C21 -0.2(8) . . . . ?
C24 C25 C26 C27 -179.7(5) . . . . ?
C40 S39 C31 N37 -0.7(5) . . . . ?
C40 S39 C31 N38 178.8(4) . . . . ?
C40 C44 C45 C46 175.7(5) . . . . ?
C40 C44 C43 C42 -175.3(5) . . . . ?
C115 C116 C117 C118 -1.3(8) . . . . ?
C115 C116 C112 S111 -57.1(7) . . . . ?
C11 C12 C13 O14 -126.8(6) . . . . ?
C27 O28 C1 C2 -160.0(5) . . . . ?
C27 O28 C1 C29 24.4(8) . . . . ?
C92 O91 C90 C89 -162.7(5) . . . . ?
C92 O91 C90 C130 20.3(8) . . . . ?
C92 C93 C98 C99 12.8(8) . . . . ?
C92 C93 C98 C97 -169.5(5) . . . . ?
C92 C93 C94 C95 171.2(6) . . . . ?
C94 C93 C98 C99 -176.2(5) . . . . ?
C94 C93 C98 C97 1.5(8) . . . . ?
C94 C93 C92 O91 124.2(6) . . . . ?
C94 C95 C96 C97 3.2(10) . . . . ?
C112 S111 C103 N109 -177.6(4) . . . . ?
C112 S111 C103 N110 -0.3(5) . . . . ?
C112 C116 C117 C118 176.2(5) . . . . ?
C112 C116 C115 C114 -176.0(5) . . . . ?
C85 O86 C87 C88 130.2(6) . . . . ?
C85 O86 C87 C129 -50.4(7) . . . . ?
C85 C84 C79 C78 0.3(8) . . . . ?
C85 C84 C79 C80 178.7(5) . . . . ?
C85 C84 C83 C82 -179.8(5) . . . . ?
C20 O19 C18 C17 -129.5(6) . . . . ?
C20 O19 C18 C58 53.9(7) . . . . ?
C20 C21 C26 C25 -178.7(5) . . . . ?
C20 C21 C26 C27 0.8(9) . . . . ?
C20 C21 C22 C23 179.3(6) . . . . ?
C146 O145 C147 C146 44.4(12) . . . 2_766 ?
C149 O148 C150 C149 -44.0(12) . . . 2_676 ?
C147 C146 O145 C147 -47.3(13) 2_766 . . . ?
C150 C149 O148 C150 50.1(14) 2_676 . . . ?
S1 C5 C14 S5 1.9(7) . . . . ?
S1 C19 C28 S2 0.1(7) . . . . ?
S1 C19 C28 S3 177.9(3) . . . . ?
S5 C19 C28 S2 178.2(3) . . . . ?
S5 C19 C28 S3 -4.0(7) . . . . ?
C5 S1 C19 S5 -10.5(3) . . . . ?
C5 S1 C19 C28 167.8(5) . . . . ?
C14 S5 C19 S1 11.2(3) . . . . ?
C14 S5 C19 C28 -167.1(5) . . . . ?
C19 S1 C5 C14 5.2(5) . . . . ?
C19 S5 C14 C5 -8.0(5) . . . . ?
S3 C32 C35 S2 0.5(7) . . . . ?
C28 S2 C35 C32 -2.2(5) . . . . ?
C28 S3 C32 C35 1.5(5) . . . . ?
C32 S3 C28 C19 179.1(5) . . . . ?
C32 S3 C28 S2 -2.9(3) . . . . ?
C35 S2 C28 C19 -179.0(5) . . . . ?
C35 S2 C28 S3 3.0(4) . . . . ?
S4 C37 C38 S6 0.1(7) . . . . ?
S4 C36 C39 S8 -177.1(3) . . . . ?
S4 C36 C39 S7 3.3(7) . . . . ?
S6 C36 C39 S8 1.6(7) . . . . ?
S6 C36 C39 S7 -178.0(3) . . . . ?
C37 S4 C36 S6 2.1(3) . . . . ?
C37 S4 C36 C39 -179.1(5) . . . . ?
C36 S4 C37 C38 -1.4(5) . . . . ?
C36 S6 C38 C37 1.2(5) . . . . ?
C38 S6 C36 S4 -2.1(3) . . . . ?
C38 S6 C36 C39 179.1(5) . . . . ?
S8 C50 C48 S7 -3.5(7) . . . . ?
C39 S8 C50 C48 -4.2(5) . . . . ?
C39 S7 C48 C50 9.2(5) . . . . ?
C50 S8 C39 C36 -169.4(5) . . . . ?
C50 S8 C39 S7 10.2(3) . . . . ?
C48 S7 C39 C36 168.0(5) . . . . ?
C48 S7 C39 S8 -11.6(3) . . . . ?
